data_4318964
loop_
_publ_author_name
'Hugh D. Selby'
'Peter Orto'
'Michael D. Carducci'
'Zhiping Zheng'

_publ_contact_author_address
;
     University of Arizona
     Department of Chemistry
     1306 E. University
     Tucson, AZ 85721-0041
     USA
;
_publ_contact_author_email zhiping@u.arizona.edu
_publ_contact_author_fax 520-621-8407
_publ_contact_author_name 'Dr. Zhiping Zheng'
_publ_contact_author_phone 520-626-3387
_publ_section_title
;
 Novel Concentration-Driven Structural Interconversion in Shape-Specific
 Solids Supported by the Octahedral [Re6(\m3-Se)8]2+ Cluster Core
;
_journal_name_full 'Inorganic Chemistry'
_journal_page_first 6175
_journal_page_last 6177
_journal_paper_doi 10.1021/ic025925p
_journal_volume 41
_journal_year 2002
_chemical_formula_moiety
;
(C184 H152 Cd N10 O6 P8 Re12 Se16), 4(F6 Sb), 21(C4 H10 O), 19 (C H2 Cl2)
;
_chemical_formula_sum 'C287 H400 Cd Cl38 F24 N10 O27 P8 Re12 Sb4 Se16'
_chemical_formula_weight 10570.19
_chemical_name_common '2, Cd-Fused Square'
_chemical_name_systematic
; 
 ? 
;
_space_group_IT_number 15
_symmetry_cell_setting monoclinic
_symmetry_space_group_name_Hall '-I 2ya'
_symmetry_space_group_name_H-M 'I 1 2/a 1'
_atom_sites_solution_hydrogens geom
_atom_sites_solution_primary direct
_atom_sites_solution_secondary difmap
_audit_creation_method SHELXL-97
_cell_angle_alpha 90.00
_cell_angle_beta 102.6240(10)
_cell_angle_gamma 90.00
_cell_formula_units_Z 4
_cell_length_a 36.949(2)
_cell_length_b 19.4415(13)
_cell_length_c 42.134(3)
_cell_measurement_reflns_used 5785
_cell_measurement_temperature 170(2)
_cell_measurement_theta_max 20.808
_cell_measurement_theta_min 2.203
_cell_volume 29535(3)
_computing_cell_refinement 'Bruker SMART and SAINT'
_computing_data_collection 'Bruker SMART'
_computing_data_reduction 'Bruker SAINT and SHELXTL'
_computing_molecular_graphics 'Bruker SHELXTL'
_computing_publication_material 'Bruker SHELXTL'
_computing_structure_refinement 'SHELXL-97 (Sheldrick, 1997)'
_computing_structure_solution 'SHELXS-97 (Sheldrick, 1990)'
_diffrn_ambient_temperature 170(2)
_diffrn_measured_fraction_theta_full 0.995
_diffrn_measured_fraction_theta_max 0.995
_diffrn_measurement_device_type 'Bruker SMART1000 CCD'
_diffrn_measurement_method '\w scans'
_diffrn_measurement_specimen_support 'glass fiber'
_diffrn_radiation_monochromator graphite
_diffrn_radiation_source 'fine-focus sealed tube'
_diffrn_radiation_type MoK\a
_diffrn_radiation_wavelength 0.71073
_diffrn_reflns_av_R_equivalents 0.0793
_diffrn_reflns_av_sigmaI/netI 0.0713
_diffrn_reflns_limit_h_max 36
_diffrn_reflns_limit_h_min -36
_diffrn_reflns_limit_k_max 19
_diffrn_reflns_limit_k_min -19
_diffrn_reflns_limit_l_max 42
_diffrn_reflns_limit_l_min -42
_diffrn_reflns_number 94657
_diffrn_reflns_theta_full 20.85
_diffrn_reflns_theta_max 20.85
_diffrn_reflns_theta_min 1.19
_diffrn_standards_decay_% 0.07
_diffrn_standards_interval_time 2040
_diffrn_standards_number 211
_exptl_absorpt_coefficient_mu 7.767
_exptl_absorpt_correction_T_max 0.5105
_exptl_absorpt_correction_T_min 0.2040
_exptl_absorpt_correction_type multi-scan
_exptl_absorpt_process_details 'SADABS V2.03 (Sheldrick)'
_exptl_crystal_colour red
_exptl_crystal_density_diffrn 2.377
_exptl_crystal_density_method 'not measured'
_exptl_crystal_description plate
_exptl_crystal_F_000 20344
_exptl_crystal_size_max 0.30
_exptl_crystal_size_mid 0.30
_exptl_crystal_size_min 0.10
_refine_diff_density_max 1.492
_refine_diff_density_min -2.224
_refine_diff_density_rms 0.162
_refine_ls_extinction_method none
_refine_ls_goodness_of_fit_ref 0.918
_refine_ls_hydrogen_treatment mixed
_refine_ls_matrix_type full
_refine_ls_number_parameters 1116
_refine_ls_number_reflns 15483
_refine_ls_number_restraints 1465
_refine_ls_restrained_S_all 0.894
_refine_ls_R_factor_all 0.0703
_refine_ls_R_factor_gt 0.0443
_refine_ls_shift/su_max 0.002
_refine_ls_shift/su_mean 0.000
_refine_ls_structure_factor_coef Fsqd
_refine_ls_weighting_details 'calc w=1/[\s^2^(Fo^2^)+(0.0577P)^2^+0.0000P] where P=(Fo^2^+2Fc^2^)/3'
_refine_ls_weighting_scheme calc
_refine_ls_wR_factor_gt 0.1128
_refine_ls_wR_factor_ref 0.1212
_reflns_number_gt 9409
_reflns_number_total 15483
_reflns_threshold_expression I>2sigma(I)
_cod_data_source_file ic025925p-2_s3.cif
_cod_data_source_block 2
_cod_depositor_comments
;
The following automatic conversions were performed:

'_symmetry_cell_setting' value 'Monoclinic' changed to 'monoclinic'
according to the built-in table from CIF Core dictionary named
'cif_core.dic' version 2.4.1 from 2010-06-29.

Automatic conversion script
Id: cif_fix_values 1646 2011-03-28 12:23:43Z adriana 

The following automatic conversions were performed:
'_symmetry_space_group_number' data item was removed -- it should
have been renamed to '_space_group_IT_number' as specified in the
replacement file
'/home/antanas/src/cod-tools/trunk/data/replacement-values/replacement_tags.lst',
but the replacement data item was already present in the data block
and had the same value as the '_symmetry_space_group_number' data
item.

Automatic conversion script
Id: cif_correct_tags 4998 2017-03-02 13:24:31Z antanas 
;
_cod_original_sg_symbol_Hall '-I 2ya '
_cod_database_code 4318964

loop_
_symmetry_equiv_pos_as_xyz
'x, y, z'
'-x+1/2, y, -z'
'x+1/2, y+1/2, z+1/2'
'-x+1, y+1/2, -z+1/2'
'-x, -y, -z'
'x-1/2, -y, z'
'-x+1/2, -y+1/2, -z+1/2'
'x, -y+1/2, z+1/2'

loop_
_atom_site_label
_atom_site_type_symbol
_atom_site_fract_x
_atom_site_fract_y
_atom_site_fract_z
_atom_site_U_iso_or_equiv
_atom_site_adp_type
_atom_site_occupancy
_atom_site_symmetry_multiplicity
_atom_site_calc_flag
_atom_site_refinement_flags
_atom_site_disorder_assembly
_atom_site_disorder_group
Re1 Re 0.591732(14) 0.24122(2) 0.602629(12) 0.03296(16) Uani 1 1 d U . .
Re2 Re 0.592992(15) 0.37591(2) 0.603676(12) 0.03653(17) Uani 1 1 d U . .
Re3 Re 0.553487(13) 0.37648(2) 0.648652(11) 0.02735(15) Uani 1 1 d U . .
Re4 Re 0.551313(13) 0.24013(2) 0.647027(11) 0.02572(15) Uani 1 1 d U . .
Re5 Re 0.529118(15) 0.31094(2) 0.592633(11) 0.03509(16) Uani 1 1 d U . .
Re6 Re 0.615775(13) 0.30510(2) 0.658049(12) 0.02944(15) Uani 1 1 d U . .
Se1 Se 0.49326(3) 0.31146(6) 0.63712(3) 0.0332(3) Uani 1 1 d U . .
Se2 Se 0.57479(3) 0.30467(6) 0.69885(3) 0.0291(3) Uani 1 1 d U . .
Se3 Se 0.56979(4) 0.30971(6) 0.55174(3) 0.0484(4) Uani 1 1 d U . .
Se4 Se 0.65174(4) 0.30734(6) 0.61402(3) 0.0426(4) Uani 1 1 d U . .
Se5 Se 0.61145(3) 0.17611(5) 0.65509(3) 0.0322(3) Uani 1 1 d U . .
Se6 Se 0.53240(4) 0.43988(6) 0.59591(3) 0.0460(4) Uani 1 1 d U . .
Se7 Se 0.61574(4) 0.43400(6) 0.65736(3) 0.0397(4) Uani 1 1 d U . .
Se8 Se 0.53036(3) 0.18054(6) 0.59301(3) 0.0354(3) Uani 1 1 d U . .
Cd1 Cd 0.7500 -0.18984(6) 0.5000 0.0603(5) Uani 1 2 d SU . .
Sb1 Sb 0.61343(4) 0.68737(5) 0.10020(3) 0.0989(5) Uani 1 1 d DU . .
F11 F 0.5998(5) 0.6847(9) 0.0573(2) 0.265(7) Uani 1 1 d DU . .
F12 F 0.6286(3) 0.6916(5) 0.1452(2) 0.153(4) Uani 1 1 d DU . .
F13 F 0.6142(4) 0.7815(4) 0.0987(4) 0.203(6) Uani 1 1 d DU . .
F16 F 0.6634(3) 0.6846(6) 0.0972(3) 0.158(4) Uani 1 1 d DU . .
F15 F 0.5661(3) 0.6929(5) 0.1057(3) 0.163(4) Uani 1 1 d DU . .
F14 F 0.6126(3) 0.5922(4) 0.1035(3) 0.149(4) Uani 1 1 d DU . .
Sb2 Sb 0.86421(5) 0.14552(12) 0.12635(4) 0.1610(8) Uani 1 1 d DU . .
F21 F 0.8355(5) 0.2211(8) 0.1204(6) 0.400(11) Uani 1 1 d DU . .
F22 F 0.8910(5) 0.0649(9) 0.1388(5) 0.387(10) Uani 1 1 d DU . .
F23 F 0.8318(4) 0.1103(8) 0.1512(3) 0.243(6) Uani 1 1 d DU . .
F25 F 0.8931(5) 0.1813(11) 0.1618(3) 0.371(11) Uani 1 1 d DU . .
F24 F 0.8936(4) 0.1761(11) 0.1008(4) 0.337(10) Uani 1 1 d DU . .
F26 F 0.8340(5) 0.1080(13) 0.0908(3) 0.395(11) Uani 1 1 d DU . .
N1 N 0.61571(19) 0.1610(3) 0.57648(17) 0.043(2) Uani 1 1 d GU . .
C10 C 0.6398(2) 0.1782(2) 0.55663(18) 0.054(4) Uani 1 1 d GU . .
H10A H 0.6439 0.2252 0.5522 0.065 Uiso 1 1 calc R . .
C11 C 0.6580(2) 0.1268(3) 0.54331(18) 0.049(4) Uani 1 1 d GU . .
H11A H 0.6745 0.1386 0.5297 0.059 Uiso 1 1 calc R . .
C12 C 0.6521(2) 0.0581(3) 0.54983(19) 0.054(4) Uani 1 1 d GU . .
C18 C 0.6280(2) 0.0409(2) 0.56969(19) 0.055(4) Uani 1 1 d GU . .
H18A H 0.6240 -0.0061 0.5741 0.065 Uiso 1 1 calc R . .
C19 C 0.6098(2) 0.0923(3) 0.58301(17) 0.051(4) Uani 1 1 d GU . .
H19A H 0.5933 0.0805 0.5966 0.062 Uiso 1 1 calc R . .
N11 N 0.7130(2) -0.1036(3) 0.51533(19) 0.054(3) Uani 1 1 d GU . .
C16 C 0.7042(2) -0.1082(3) 0.54570(18) 0.078(5) Uani 1 1 d GU . .
H16A H 0.7120 -0.1469 0.5592 0.094 Uiso 1 1 calc R . .
C17 C 0.6839(3) -0.0561(4) 0.55632(17) 0.078(5) Uani 1 1 d GU . .
H17A H 0.6779 -0.0593 0.5771 0.094 Uiso 1 1 calc R . .
C13 C 0.6724(2) 0.0005(3) 0.5366(2) 0.068(5) Uani 1 1 d GU . .
C14 C 0.6812(2) 0.0051(3) 0.50620(18) 0.051(4) Uani 1 1 d GU . .
H14A H 0.6733 0.0439 0.4927 0.061 Uiso 1 1 calc R . .
C15 C 0.7015(2) -0.0469(4) 0.49558(15) 0.056(4) Uani 1 1 d GU . .
H15A H 0.7075 -0.0438 0.4748 0.068 Uiso 1 1 calc R . .
N2 N 0.6174(2) 0.4565(3) 0.57862(19) 0.069(3) Uani 1 1 d GU . .
C20 C 0.6419(3) 0.4404(3) 0.5590(2) 0.117(8) Uani 1 1 d GU . .
H20A H 0.6462 0.3937 0.5543 0.140 Uiso 1 1 calc R . .
C21 C 0.6600(3) 0.4926(4) 0.5461(2) 0.132(9) Uani 1 1 d GU . .
H21A H 0.6768 0.4817 0.5327 0.159 Uiso 1 1 calc R . .
C22 C 0.6537(2) 0.5610(4) 0.5530(2) 0.066(4) Uani 1 1 d GU . .
C28 C 0.6291(2) 0.5770(3) 0.5726(2) 0.063(4) Uani 1 1 d GU . .
H28A H 0.6248 0.6237 0.5773 0.076 Uiso 1 1 calc R . .
C29 C 0.6110(2) 0.5248(3) 0.58545(18) 0.046(3) Uani 1 1 d GU . .
H29A H 0.5942 0.5358 0.5989 0.056 Uiso 1 1 calc R . .
N21 N 0.7161(3) 0.7263(4) 0.5204(2) 0.076(4) Uani 1 1 d GU . .
C26 C 0.6784(3) 0.7326(4) 0.5195(3) 0.152(10) Uani 1 1 d GU . .
H26A H 0.6655 0.7730 0.5107 0.182 Uiso 1 1 calc R . .
C27 C 0.6597(2) 0.6799(5) 0.5313(3) 0.134(8) Uani 1 1 d GU . .
H27A H 0.6339 0.6842 0.5307 0.161 Uiso 1 1 calc R . .
C23 C 0.6786(3) 0.6208(4) 0.5441(3) 0.096(6) Uani 1 1 d GU . .
C24 C 0.7163(3) 0.6145(5) 0.5450(3) 0.172(11) Uani 1 1 d GU . .
H24A H 0.7292 0.5741 0.5537 0.206 Uiso 1 1 calc R . .
C25 C 0.7350(2) 0.6672(5) 0.5331(3) 0.189(12) Uani 1 1 d GU . .
H25A H 0.7608 0.6629 0.5337 0.227 Uiso 1 1 calc R . .
P3 P 0.53366(9) 0.47040(15) 0.68174(8) 0.0356(8) Uani 1 1 d U . .
C310 C 0.4932(4) 0.4499(5) 0.6987(3) 0.038(3) Uani 1 1 d U . .
C311 C 0.4958(4) 0.4465(5) 0.7322(3) 0.052(3) Uani 1 1 d U . .
H31A H 0.5193 0.4513 0.7467 0.063 Uiso 1 1 calc R . .
C312 C 0.4633(4) 0.4358(7) 0.7447(4) 0.065(4) Uani 1 1 d U . .
H31B H 0.4647 0.4371 0.7675 0.078 Uiso 1 1 calc R . .
C313 C 0.4310(5) 0.4241(8) 0.7242(4) 0.081(5) Uani 1 1 d U . .
H31C H 0.4102 0.4131 0.7330 0.097 Uiso 1 1 calc R . .
C314 C 0.4264(4) 0.4269(6) 0.6916(4) 0.069(4) Uani 1 1 d U . .
H31D H 0.4029 0.4202 0.6774 0.083 Uiso 1 1 calc R . .
C315 C 0.4602(4) 0.4410(6) 0.6795(4) 0.059(4) Uani 1 1 d U . .
H31E H 0.4581 0.4438 0.6567 0.071 Uiso 1 1 calc R . .
C320 C 0.5236(3) 0.5517(5) 0.6596(3) 0.033(3) Uani 1 1 d U . .
C321 C 0.4881(4) 0.5773(6) 0.6492(3) 0.053(4) Uani 1 1 d U . .
H32A H 0.4671 0.5518 0.6521 0.064 Uiso 1 1 calc R . .
C322 C 0.4836(4) 0.6464(7) 0.6332(3) 0.056(4) Uani 1 1 d U . .
H32B H 0.4599 0.6669 0.6263 0.067 Uiso 1 1 calc R . .
C323 C 0.5144(4) 0.6786(7) 0.6289(3) 0.067(4) Uani 1 1 d U . .
H32C H 0.5119 0.7229 0.6192 0.081 Uiso 1 1 calc R . .
C324 C 0.5498(4) 0.6499(7) 0.6379(3) 0.056(3) Uani 1 1 d U . .
H32D H 0.5707 0.6735 0.6335 0.067 Uiso 1 1 calc R . .
C325 C 0.5539(3) 0.5915(5) 0.6523(3) 0.033(3) Uani 1 1 d U . .
H32E H 0.5783 0.5731 0.6585 0.039 Uiso 1 1 calc R . .
C330 C 0.5681(3) 0.5020(6) 0.7175(3) 0.032(2) Uani 1 1 d U . .
C331 C 0.5610(4) 0.5646(6) 0.7299(3) 0.045(3) Uani 1 1 d U . .
H33A H 0.5390 0.5884 0.7198 0.054 Uiso 1 1 calc R . .
C332 C 0.5841(4) 0.5941(6) 0.7561(3) 0.052(4) Uani 1 1 d U . .
H33B H 0.5777 0.6363 0.7649 0.063 Uiso 1 1 calc R . .
C333 C 0.6176(4) 0.5603(6) 0.7697(3) 0.055(3) Uani 1 1 d U . .
H33C H 0.6347 0.5803 0.7874 0.066 Uiso 1 1 calc R . .
C334 C 0.6255(3) 0.4977(6) 0.7570(4) 0.055(4) Uani 1 1 d U . .
H33D H 0.6481 0.4745 0.7660 0.066 Uiso 1 1 calc R . .
C335 C 0.6006(3) 0.4696(6) 0.7317(3) 0.042(3) Uani 1 1 d U . .
H33E H 0.6059 0.4261 0.7235 0.050 Uiso 1 1 calc R . .
P4 P 0.52265(9) 0.14736(15) 0.67552(8) 0.0341(8) Uani 1 1 d U . .
C410 C 0.5192(3) 0.1712(6) 0.7158(3) 0.038(3) Uani 1 1 d U . .
C411 C 0.5002(4) 0.2296(6) 0.7221(3) 0.050(4) Uani 1 1 d U . .
H41A H 0.4892 0.2585 0.7044 0.060 Uiso 1 1 calc R . .
C412 C 0.4967(4) 0.2467(6) 0.7518(3) 0.056(4) Uani 1 1 d U . .
H41B H 0.4833 0.2870 0.7547 0.067 Uiso 1 1 calc R . .
C413 C 0.5119(4) 0.2076(7) 0.7780(3) 0.061(4) Uani 1 1 d U . .
H41C H 0.5082 0.2203 0.7989 0.073 Uiso 1 1 calc R . .
C414 C 0.5319(4) 0.1514(7) 0.7750(3) 0.057(4) Uani 1 1 d U . .
H41D H 0.5440 0.1261 0.7937 0.068 Uiso 1 1 calc R . .
C415 C 0.5348(3) 0.1307(6) 0.7438(3) 0.044(3) Uani 1 1 d U . .
H41E H 0.5473 0.0891 0.7412 0.053 Uiso 1 1 calc R . .
C420 C 0.5493(3) 0.0661(5) 0.6781(3) 0.036(3) Uani 1 1 d U . .
C421 C 0.5831(3) 0.0591(6) 0.6988(3) 0.040(3) Uani 1 1 d U . .
H42A H 0.5920 0.0961 0.7131 0.048 Uiso 1 1 calc R . .
C422 C 0.6045(4) 0.0019(6) 0.7001(3) 0.053(3) Uani 1 1 d U . .
H42B H 0.6285 -0.0011 0.7140 0.064 Uiso 1 1 calc R . .
C423 C 0.5892(4) -0.0513(7) 0.6801(4) 0.073(4) Uani 1 1 d U . .
H42C H 0.6023 -0.0937 0.6819 0.087 Uiso 1 1 calc R . .
C424 C 0.5558(4) -0.0468(7) 0.6573(4) 0.078(5) Uani 1 1 d U . .
H42D H 0.5470 -0.0830 0.6426 0.094 Uiso 1 1 calc R . .
C425 C 0.5355(4) 0.0152(7) 0.6575(3) 0.053(3) Uani 1 1 d U . .
H42E H 0.5121 0.0206 0.6430 0.063 Uiso 1 1 calc R . .
C430 C 0.4754(3) 0.1224(5) 0.6576(3) 0.035(3) Uani 1 1 d U . .
C431 C 0.4583(4) 0.0727(6) 0.6746(3) 0.057(4) Uani 1 1 d U . .
H43A H 0.4718 0.0544 0.6946 0.068 Uiso 1 1 calc R . .
C432 C 0.4236(4) 0.0517(7) 0.6627(4) 0.075(4) Uani 1 1 d U . .
H43B H 0.4125 0.0219 0.6757 0.090 Uiso 1 1 calc R . .
C433 C 0.4021(4) 0.0712(7) 0.6317(3) 0.069(4) Uani 1 1 d U . .
H43C H 0.3783 0.0524 0.6229 0.083 Uiso 1 1 calc R . .
C434 C 0.4186(4) 0.1195(8) 0.6153(3) 0.071(4) Uani 1 1 d U . .
H43D H 0.4053 0.1368 0.5949 0.086 Uiso 1 1 calc R . .
C435 C 0.4540(4) 0.1429(6) 0.6280(3) 0.045(3) Uani 1 1 d U . .
H43E H 0.4644 0.1753 0.6156 0.055 Uiso 1 1 calc R . .
P5 P 0.47149(12) 0.3207(2) 0.54817(8) 0.0643(11) Uani 1 1 d U . .
C510 C 0.4447(4) 0.2404(5) 0.5382(3) 0.096(5) Uani 1 1 d GU . .
C511 C 0.4077(4) 0.2330(8) 0.5396(3) 0.141(7) Uani 1 1 d GU . .
H51A H 0.3950 0.2698 0.5473 0.169 Uiso 1 1 calc R . .
C512 C 0.3893(3) 0.1716(9) 0.5299(3) 0.212(12) Uani 1 1 d GU . .
H51B H 0.3640 0.1665 0.5309 0.255 Uiso 1 1 calc R . .
C513 C 0.4078(4) 0.1177(7) 0.5188(3) 0.197(12) Uani 1 1 d GU . .
H51C H 0.3953 0.0758 0.5121 0.237 Uiso 1 1 calc R . .
C514 C 0.4449(4) 0.1252(6) 0.5173(3) 0.139(7) Uani 1 1 d GU . .
H51D H 0.4576 0.0884 0.5096 0.167 Uiso 1 1 calc R . .
C515 C 0.4633(3) 0.1865(7) 0.5270(3) 0.100(5) Uani 1 1 d GU . .
H51E H 0.4886 0.1916 0.5260 0.120 Uiso 1 1 calc R . .
C520 C 0.4403(3) 0.3895(7) 0.5542(3) 0.128(7) Uani 1 1 d GU . .
C521 C 0.4188(4) 0.4174(8) 0.5259(3) 0.158(9) Uani 1 1 d GU . .
H52A H 0.4195 0.3976 0.5054 0.190 Uiso 1 1 calc R . .
C522 C 0.3964(4) 0.4741(8) 0.5275(4) 0.260(16) Uani 1 1 d GU . .
H52B H 0.3818 0.4932 0.5082 0.312 Uiso 1 1 calc R . .
C523 C 0.3955(4) 0.5030(7) 0.5575(5) 0.201(13) Uani 1 1 d GU . .
H52C H 0.3802 0.5418 0.5587 0.241 Uiso 1 1 calc R . .
C524 C 0.4169(5) 0.4752(9) 0.5859(4) 0.278(18) Uani 1 1 d GU . .
H52D H 0.4163 0.4950 0.6063 0.333 Uiso 1 1 calc R . .
C525 C 0.4393(5) 0.4184(9) 0.5842(3) 0.33(2) Uani 1 1 d GU . .
H52E H 0.4540 0.3994 0.6036 0.395 Uiso 1 1 calc R . .
C530 C 0.4776(5) 0.3469(7) 0.5087(3) 0.067(4) Uani 1 1 d U . .
C531 C 0.5051(4) 0.4015(7) 0.5064(4) 0.072(4) Uani 1 1 d U . .
H53A H 0.5193 0.4204 0.5260 0.087 Uiso 1 1 calc R . .
C532 C 0.5110(5) 0.4250(7) 0.4783(4) 0.092(5) Uani 1 1 d U . .
H53B H 0.5268 0.4634 0.4779 0.111 Uiso 1 1 calc R . .
C533 C 0.4938(5) 0.3927(7) 0.4495(4) 0.088(5) Uani 1 1 d U . .
H53C H 0.5000 0.4059 0.4296 0.106 Uiso 1 1 calc R . .
C534 C 0.4673(6) 0.3408(8) 0.4494(4) 0.105(6) Uani 1 1 d U . .
H53D H 0.4533 0.3229 0.4295 0.127 Uiso 1 1 calc R . .
C535 C 0.4617(5) 0.3153(8) 0.4796(3) 0.088(5) Uani 1 1 d U . .
H53E H 0.4468 0.2757 0.4798 0.106 Uiso 1 1 calc R . .
P6 P 0.67465(9) 0.28679(15) 0.70055(9) 0.0413(9) Uani 1 1 d U . .
C610 C 0.7136(4) 0.2576(6) 0.6824(3) 0.048(3) Uani 1 1 d U . .
C611 C 0.7088(3) 0.2044(5) 0.6600(3) 0.044(3) Uani 1 1 d U . .
H61A H 0.6853 0.1828 0.6536 0.053 Uiso 1 1 calc R . .
C612 C 0.7379(4) 0.1831(7) 0.6472(4) 0.072(5) Uani 1 1 d U . .
H61B H 0.7355 0.1421 0.6346 0.087 Uiso 1 1 calc R . .
C613 C 0.7694(4) 0.2184(7) 0.6519(3) 0.058(4) Uani 1 1 d U . .
H61C H 0.7878 0.2067 0.6402 0.070 Uiso 1 1 calc R . .
C614 C 0.7752(3) 0.2722(7) 0.6738(3) 0.047(3) Uani 1 1 d U . .
H61D H 0.7986 0.2947 0.6780 0.057 Uiso 1 1 calc R . .
C615 C 0.7480(3) 0.2950(6) 0.6901(3) 0.042(3) Uani 1 1 d U . .
H61E H 0.7521 0.3322 0.7051 0.051 Uiso 1 1 calc R . .
C620 C 0.6940(3) 0.3597(7) 0.7253(3) 0.049(3) Uani 1 1 d U . .
C621 C 0.7028(4) 0.3567(6) 0.7590(3) 0.052(3) Uani 1 1 d U . .
H62A H 0.6972 0.3163 0.7697 0.062 Uiso 1 1 calc R . .
C622 C 0.7194(4) 0.4110(7) 0.7771(4) 0.068(4) Uani 1 1 d U . .
H62B H 0.7269 0.4073 0.8000 0.082 Uiso 1 1 calc R . .
C623 C 0.7256(4) 0.4746(7) 0.7607(4) 0.069(4) Uani 1 1 d U . .
H62C H 0.7363 0.5137 0.7726 0.083 Uiso 1 1 calc R . .
C624 C 0.7152(4) 0.4757(7) 0.7273(4) 0.068(4) Uani 1 1 d U . .
H62D H 0.7198 0.5166 0.7165 0.082 Uiso 1 1 calc R . .
C625 C 0.6991(3) 0.4232(7) 0.7090(4) 0.059(4) Uani 1 1 d U . .
H62E H 0.6914 0.4276 0.6860 0.071 Uiso 1 1 calc R . .
C630 C 0.6690(3) 0.2179(6) 0.7296(3) 0.038(3) Uani 1 1 d U . .
C631 C 0.6873(4) 0.1576(6) 0.7300(3) 0.055(4) Uani 1 1 d U . .
H63A H 0.7038 0.1507 0.7159 0.066 Uiso 1 1 calc R . .
C632 C 0.6817(4) 0.1055(7) 0.7511(3) 0.060(4) Uani 1 1 d U . .
H63B H 0.6956 0.0642 0.7520 0.072 Uiso 1 1 calc R . .
C633 C 0.6575(4) 0.1116(7) 0.7703(4) 0.064(4) Uani 1 1 d U . .
H63C H 0.6532 0.0747 0.7838 0.077 Uiso 1 1 calc R . .
C634 C 0.6383(4) 0.1750(7) 0.7698(3) 0.059(4) Uani 1 1 d U . .
H63D H 0.6207 0.1808 0.7830 0.071 Uiso 1 1 calc R . .
C635 C 0.6450(3) 0.2287(6) 0.7500(3) 0.046(3) Uani 1 1 d U . .
H63E H 0.6333 0.2721 0.7506 0.055 Uiso 1 1 calc R . .
N200 N 0.6969(3) -0.1749(6) 0.4333(3) 0.160(8) Uani 1 1 d GU . .
O201 O 0.6980(5) -0.2172(7) 0.4553(3) 0.194(7) Uani 1 1 d GU . .
O202 O 0.6699(4) -0.1710(10) 0.4103(3) 0.210(8) Uani 1 1 d GU . .
O203 O 0.7230(4) -0.1351(11) 0.4354(5) 0.303(13) Uani 1 1 d GU . .

loop_
_atom_site_aniso_label
_atom_site_aniso_U_11
_atom_site_aniso_U_22
_atom_site_aniso_U_33
_atom_site_aniso_U_23
_atom_site_aniso_U_13
_atom_site_aniso_U_12
Re1 0.0506(4) 0.0148(3) 0.0441(4) 0.0046(2) 0.0334(3) 0.0065(2)
Re2 0.0612(4) 0.0142(3) 0.0490(4) 0.0080(2) 0.0442(3) 0.0093(2)
Re3 0.0387(3) 0.0171(3) 0.0338(3) 0.0039(2) 0.0244(3) 0.0074(2)
Re4 0.0370(3) 0.0153(3) 0.0315(3) 0.0039(2) 0.0219(3) 0.0038(2)
Re5 0.0562(4) 0.0275(3) 0.0285(3) 0.0053(3) 0.0244(3) 0.0149(3)
Re6 0.0363(3) 0.0163(3) 0.0432(3) 0.0044(2) 0.0250(3) 0.0037(2)
Se1 0.0373(8) 0.0314(7) 0.0359(7) -0.0016(6) 0.0192(6) 0.0057(6)
Se2 0.0380(8) 0.0228(6) 0.0315(7) 0.0048(6) 0.0187(6) 0.0054(6)
Se3 0.0875(11) 0.0293(7) 0.0416(8) 0.0112(7) 0.0428(8) 0.0210(8)
Se4 0.0572(9) 0.0186(6) 0.0680(9) 0.0030(7) 0.0486(8) 0.0035(7)
Se5 0.0413(8) 0.0159(6) 0.0473(8) 0.0072(6) 0.0267(7) 0.0091(6)
Se6 0.0801(11) 0.0322(8) 0.0352(8) 0.0130(6) 0.0335(8) 0.0254(7)
Se7 0.0500(9) 0.0182(7) 0.0629(9) 0.0019(6) 0.0386(8) 0.0051(6)
Se8 0.0492(9) 0.0268(7) 0.0352(8) -0.0003(6) 0.0204(7) 0.0066(6)
Cd1 0.0844(12) 0.0232(7) 0.0995(12) 0.000 0.0775(10) 0.000
Sb1 0.1641(13) 0.0479(7) 0.1144(10) 0.0228(7) 0.0951(10) 0.0420(8)
F11 0.314(14) 0.367(17) 0.104(6) 0.051(8) 0.026(8) 0.041(17)
F12 0.231(11) 0.143(9) 0.104(5) -0.006(6) 0.077(6) -0.050(9)
F13 0.243(13) 0.053(5) 0.371(15) 0.096(7) 0.194(13) 0.037(6)
F16 0.158(7) 0.141(9) 0.210(11) -0.030(9) 0.114(8) 0.024(7)
F15 0.128(6) 0.073(6) 0.310(13) 0.027(9) 0.098(7) 0.034(6)
F14 0.193(10) 0.054(5) 0.224(11) -0.024(6) 0.094(9) 0.040(6)
Sb2 0.1201(14) 0.258(2) 0.1102(13) -0.0329(14) 0.0364(11) 0.0313(14)
F21 0.292(19) 0.257(15) 0.75(4) 0.108(16) 0.328(18) 0.132(14)
F22 0.32(2) 0.416(19) 0.43(3) 0.068(15) 0.077(15) 0.251(19)
F23 0.189(12) 0.340(18) 0.226(13) -0.012(12) 0.102(11) -0.048(11)
F25 0.36(2) 0.61(3) 0.160(11) -0.180(17) 0.084(11) -0.276(17)
F24 0.214(15) 0.66(3) 0.183(12) 0.082(15) 0.156(11) 0.110(14)
F26 0.33(2) 0.66(3) 0.136(10) -0.143(16) -0.073(10) -0.014(18)
N1 0.064(7) 0.022(4) 0.055(6) -0.005(4) 0.039(5) 0.003(4)
C10 0.072(10) 0.035(6) 0.075(10) 0.011(7) 0.062(8) 0.019(7)
C11 0.074(10) 0.006(5) 0.081(10) -0.008(6) 0.047(8) -0.008(6)
C12 0.094(11) 0.007(5) 0.079(10) -0.010(6) 0.061(8) -0.001(6)
C18 0.095(11) 0.023(6) 0.062(9) 0.013(6) 0.054(8) 0.020(7)
C19 0.082(10) 0.030(5) 0.059(9) 0.005(6) 0.052(8) 0.007(7)
N11 0.071(8) 0.020(5) 0.094(8) 0.006(5) 0.064(7) 0.002(5)
C16 0.150(15) 0.018(7) 0.094(11) 0.015(7) 0.086(11) 0.024(8)
C17 0.150(15) 0.014(7) 0.106(11) 0.030(7) 0.104(11) 0.019(7)
C13 0.113(12) 0.026(6) 0.092(10) 0.020(7) 0.083(10) 0.022(7)
C14 0.083(11) 0.021(7) 0.059(8) 0.009(6) 0.037(8) 0.013(6)
C15 0.081(11) 0.036(7) 0.068(9) 0.006(6) 0.052(8) 0.009(6)
N2 0.125(8) 0.022(4) 0.093(7) 0.018(4) 0.099(7) 0.014(5)
C20 0.209(19) 0.041(7) 0.163(16) 0.026(10) 0.176(15) 0.027(10)
C21 0.25(2) 0.054(7) 0.159(17) 0.000(11) 0.185(17) -0.003(11)
C22 0.099(11) 0.046(6) 0.071(10) 0.032(7) 0.060(9) 0.042(7)
C28 0.087(11) 0.031(6) 0.093(11) 0.022(7) 0.066(9) 0.024(7)
C29 0.065(7) 0.017(5) 0.066(7) 0.009(5) 0.035(6) 0.006(5)
N21 0.109(10) 0.058(7) 0.073(9) 0.026(7) 0.049(9) 0.011(7)
C26 0.161(14) 0.076(11) 0.28(3) 0.070(14) 0.176(19) 0.055(12)
C27 0.115(12) 0.040(10) 0.26(3) 0.040(12) 0.075(16) 0.007(8)
C23 0.138(12) 0.064(8) 0.123(14) 0.042(9) 0.112(13) 0.042(8)
C24 0.131(13) 0.090(14) 0.32(3) 0.112(17) 0.11(2) 0.031(11)
C25 0.169(16) 0.078(14) 0.38(3) 0.107(17) 0.18(2) 0.059(11)
P3 0.045(2) 0.0223(17) 0.047(2) 0.0034(15) 0.0276(18) 0.0089(16)
C310 0.053(6) 0.012(6) 0.064(8) -0.004(6) 0.043(6) 0.010(6)
C311 0.091(9) 0.017(7) 0.070(7) -0.018(7) 0.064(7) -0.009(7)
C312 0.089(10) 0.050(9) 0.074(10) 0.001(9) 0.060(7) 0.009(9)
C313 0.094(10) 0.066(10) 0.108(11) -0.054(11) 0.073(10) -0.031(11)
C314 0.065(8) 0.048(9) 0.104(10) -0.054(9) 0.042(8) -0.021(8)
C315 0.058(7) 0.038(8) 0.094(9) -0.002(8) 0.042(6) -0.001(8)
C320 0.058(7) 0.017(5) 0.032(7) 0.002(5) 0.028(6) 0.011(5)
C321 0.060(7) 0.058(8) 0.054(9) 0.033(7) 0.038(8) 0.017(6)
C322 0.079(7) 0.059(6) 0.033(7) 0.021(6) 0.019(6) 0.017(6)
C323 0.103(10) 0.048(9) 0.051(10) 0.035(8) 0.017(10) 0.007(7)
C324 0.099(8) 0.043(8) 0.033(9) 0.009(6) 0.033(9) -0.002(7)
C325 0.044(6) 0.019(5) 0.040(6) -0.009(4) 0.021(5) 0.000(5)
C330 0.047(6) 0.029(6) 0.031(6) 0.003(4) 0.031(5) -0.001(5)
C331 0.070(9) 0.041(7) 0.037(8) -0.006(5) 0.038(6) 0.020(6)
C332 0.083(10) 0.033(8) 0.050(9) -0.006(6) 0.035(7) 0.007(6)
C333 0.077(9) 0.039(8) 0.054(9) -0.005(6) 0.026(7) -0.009(7)
C334 0.020(7) 0.045(8) 0.103(11) -0.002(7) 0.022(6) 0.002(6)
C335 0.050(8) 0.029(7) 0.054(9) -0.004(6) 0.029(5) 0.011(6)
P4 0.048(2) 0.0174(16) 0.045(2) 0.0005(15) 0.0279(18) -0.0013(16)
C410 0.039(8) 0.038(7) 0.041(5) 0.007(5) 0.017(5) -0.005(5)
C411 0.097(11) 0.016(6) 0.046(7) 0.007(6) 0.037(8) 0.005(6)
C412 0.103(12) 0.026(7) 0.057(8) 0.007(6) 0.059(9) -0.008(7)
C413 0.100(13) 0.055(9) 0.037(7) -0.012(6) 0.034(8) -0.026(7)
C414 0.084(11) 0.050(8) 0.040(6) 0.005(7) 0.022(8) -0.019(7)
C415 0.052(9) 0.037(7) 0.040(6) 0.001(5) 0.004(7) 0.004(6)
C420 0.052(7) 0.017(5) 0.043(8) 0.010(5) 0.017(6) 0.000(5)
C421 0.047(7) 0.026(6) 0.053(9) 0.012(6) 0.026(6) 0.010(5)
C422 0.069(9) 0.033(7) 0.062(9) 0.024(6) 0.024(7) 0.016(6)
C423 0.087(8) 0.049(6) 0.084(8) 0.001(6) 0.024(6) 0.025(6)
C424 0.087(11) 0.049(8) 0.096(12) -0.045(9) 0.017(8) 0.020(8)
C425 0.051(7) 0.070(6) 0.045(7) -0.029(5) 0.027(5) 0.020(5)
C430 0.045(6) 0.022(7) 0.045(7) -0.005(5) 0.023(5) 0.002(5)
C431 0.092(9) 0.038(8) 0.045(8) -0.005(6) 0.027(7) -0.035(8)
C432 0.086(11) 0.070(11) 0.077(10) -0.001(9) 0.035(8) -0.032(9)
C433 0.085(10) 0.064(10) 0.067(9) -0.010(8) 0.035(7) -0.019(8)
C434 0.045(8) 0.120(14) 0.056(9) 0.015(8) 0.024(6) -0.010(8)
C435 0.065(8) 0.029(7) 0.046(8) 0.006(6) 0.019(6) -0.004(7)
P5 0.084(3) 0.078(3) 0.033(2) 0.009(2) 0.0183(19) 0.039(2)
C510 0.072(9) 0.144(9) 0.072(12) 0.020(9) 0.018(8) -0.021(8)
C511 0.054(10) 0.26(2) 0.100(15) 0.106(15) -0.008(11) -0.002(9)
C512 0.103(15) 0.30(3) 0.22(3) 0.15(2) -0.004(16) -0.082(14)
C513 0.18(2) 0.25(2) 0.13(2) 0.085(17) -0.05(2) -0.130(19)
C514 0.173(18) 0.110(11) 0.104(16) 0.041(11) -0.040(15) -0.070(12)
C515 0.113(13) 0.076(9) 0.102(15) 0.017(10) 0.005(11) -0.023(9)
C520 0.035(10) 0.215(14) 0.117(12) -0.086(12) -0.020(9) 0.045(9)
C521 0.068(14) 0.18(2) 0.216(15) -0.007(15) 0.008(14) 0.098(13)
C522 0.28(3) 0.22(3) 0.27(2) -0.07(2) 0.04(3) 0.17(2)
C523 0.14(2) 0.17(2) 0.26(3) -0.104(19) -0.01(2) 0.046(16)
C524 0.37(4) 0.20(3) 0.26(2) -0.04(2) 0.07(3) 0.21(3)
C525 0.46(4) 0.32(4) 0.200(15) -0.10(2) 0.06(3) 0.29(3)
C530 0.128(13) 0.036(8) 0.031(5) 0.019(6) 0.004(6) 0.031(7)
C531 0.125(13) 0.031(8) 0.062(8) 0.013(7) 0.024(9) 0.031(7)
C532 0.180(17) 0.038(9) 0.057(9) 0.015(7) 0.019(10) 0.008(9)
C533 0.173(18) 0.026(8) 0.058(8) 0.019(7) 0.011(10) 0.027(8)
C534 0.20(2) 0.068(12) 0.043(7) 0.001(9) 0.013(11) -0.005(10)
C535 0.147(16) 0.084(12) 0.034(6) -0.006(8) 0.019(9) 0.002(9)
P6 0.047(2) 0.0265(19) 0.058(2) 0.0033(16) 0.0280(18) 0.0050(16)
C610 0.047(6) 0.031(7) 0.073(10) 0.002(6) 0.030(7) 0.004(6)
C611 0.040(7) 0.022(7) 0.075(10) 0.000(6) 0.023(7) 0.010(6)
C612 0.062(9) 0.045(9) 0.118(13) -0.026(8) 0.038(9) 0.018(7)
C613 0.061(9) 0.069(10) 0.060(10) 0.008(6) 0.044(9) 0.004(7)
C614 0.034(7) 0.068(9) 0.040(9) 0.017(6) 0.007(6) 0.007(7)
C615 0.031(6) 0.032(7) 0.061(9) 0.004(6) 0.004(6) 0.016(5)
C620 0.031(7) 0.060(6) 0.069(7) -0.011(6) 0.036(6) -0.014(7)
C621 0.064(10) 0.029(6) 0.071(7) -0.015(6) 0.033(8) 0.018(6)
C622 0.072(11) 0.060(9) 0.079(9) -0.025(6) 0.028(8) 0.010(8)
C623 0.048(10) 0.043(7) 0.111(10) -0.023(8) 0.007(10) 0.013(7)
C624 0.054(11) 0.048(8) 0.104(10) -0.002(8) 0.020(10) -0.006(7)
C625 0.047(9) 0.049(7) 0.084(9) -0.005(6) 0.022(8) -0.015(7)
C630 0.018(7) 0.043(6) 0.050(8) 0.008(5) 0.003(5) 0.009(5)
C631 0.066(10) 0.032(7) 0.071(10) 0.010(6) 0.027(8) 0.019(7)
C632 0.057(10) 0.034(7) 0.096(12) 0.014(7) 0.032(8) 0.002(7)
C633 0.063(11) 0.048(8) 0.086(12) 0.032(8) 0.024(8) -0.008(7)
C634 0.049(9) 0.080(9) 0.055(9) 0.029(8) 0.024(7) 0.007(7)
C635 0.069(10) 0.046(7) 0.027(8) 0.010(6) 0.018(6) 0.015(7)
N200 0.119(15) 0.29(3) 0.090(11) -0.026(13) 0.068(8) 0.006(15)
O201 0.269(17) 0.203(17) 0.093(10) -0.061(8) 0.004(10) 0.029(12)
O202 0.130(14) 0.31(2) 0.177(16) 0.031(15) 0.013(10) 0.008(14)
O203 0.176(19) 0.35(3) 0.36(3) -0.01(2) 0.012(18) -0.067(17)

loop_
_atom_type_symbol
_atom_type_description
_atom_type_scat_dispersion_real
_atom_type_scat_dispersion_imag
_atom_type_scat_source
C C 0.0033 0.0016 'International Tables Vol C Tables 4.2.6.8 and 6.1.1.4'
H H 0.0000 0.0000 'International Tables Vol C Tables 4.2.6.8 and 6.1.1.4'
N N 0.0061 0.0033 'International Tables Vol C Tables 4.2.6.8 and 6.1.1.4'
O O 0.0106 0.0060 'International Tables Vol C Tables 4.2.6.8 and 6.1.1.4'
F F 0.0171 0.0103 'International Tables Vol C Tables 4.2.6.8 and 6.1.1.4'
P P 0.1023 0.0942 'International Tables Vol C Tables 4.2.6.8 and 6.1.1.4'
Se Se -0.0929 2.2259 'International Tables Vol C Tables 4.2.6.8 and 6.1.1.4'
Cd Cd -0.8075 1.2024 'International Tables Vol C Tables 4.2.6.8 and 6.1.1.4'
Sb Sb -0.5866 1.5461 'International Tables Vol C Tables 4.2.6.8 and 6.1.1.4'
Re Re -1.0185 7.2310 'International Tables Vol C Tables 4.2.6.8 and 6.1.1.4'
Cl Cl 0.1484 0.1585 'International Tables Vol C Tables 4.2.6.8 and 6.1.1.4'

loop_
_geom_angle_atom_site_label_1
_geom_angle_atom_site_label_2
_geom_angle_atom_site_label_3
_geom_angle
_geom_angle_site_symmetry_1
_geom_angle_site_symmetry_3
_geom_angle_publ_flag
N1 Re1 Se3 92.22(19) . . ?
N1 Re1 Se8 91.96(19) . . ?
Se3 Re1 Se8 89.98(5) . . ?
N1 Re1 Se5 90.69(19) . . ?
Se3 Re1 Se5 176.96(4) . . ?
Se8 Re1 Se5 89.05(4) . . ?
N1 Re1 Se4 91.34(19) . . ?
Se3 Re1 Se4 89.92(5) . . ?
Se8 Re1 Se4 176.71(4) . . ?
Se5 Re1 Se4 90.89(4) . . ?
N1 Re1 Re2 135.11(17) . . ?
Se3 Re1 Re2 58.93(3) . . ?
Se8 Re1 Re2 119.00(3) . . ?
Se5 Re1 Re2 119.22(3) . . ?
Se4 Re1 Re2 58.30(3) . . ?
N1 Re1 Re6 133.3(2) . . ?
Se3 Re1 Re6 119.60(4) . . ?
Se8 Re1 Re6 119.00(3) . . ?
Se5 Re1 Re6 58.58(3) . . ?
Se4 Re1 Re6 58.36(3) . . ?
Re2 Re1 Re6 60.676(19) . . ?
N1 Re1 Re5 136.0(2) . . ?
Se3 Re1 Re5 58.72(3) . . ?
Se8 Re1 Re5 59.01(3) . . ?
Se5 Re1 Re5 118.39(3) . . ?
Se4 Re1 Re5 118.29(3) . . ?
Re2 Re1 Re5 60.006(19) . . ?
Re6 Re1 Re5 90.77(2) . . ?
N1 Re1 Re4 134.48(17) . . ?
Se3 Re1 Re4 118.97(3) . . ?
Se8 Re1 Re4 58.59(3) . . ?
Se5 Re1 Re4 58.14(3) . . ?
Se4 Re1 Re4 118.74(3) . . ?
Re2 Re1 Re4 90.391(19) . . ?
Re6 Re1 Re4 60.410(18) . . ?
Re5 Re1 Re4 60.250(17) . . ?
N2 Re2 Se4 91.9(2) . . ?
N2 Re2 Se7 91.2(2) . . ?
Se4 Re2 Se7 88.62(4) . . ?
N2 Re2 Se6 91.8(2) . . ?
Se4 Re2 Se6 176.22(4) . . ?
Se7 Re2 Se6 90.45(4) . . ?
N2 Re2 Se3 92.5(2) . . ?
Se4 Re2 Se3 89.81(4) . . ?
Se7 Re2 Se3 176.00(4) . . ?
Se6 Re2 Se3 90.88(5) . . ?
N2 Re2 Re1 135.62(17) . . ?
Se4 Re2 Re1 58.80(3) . . ?
Se7 Re2 Re1 117.87(3) . . ?
Se6 Re2 Re1 118.65(4) . . ?
Se3 Re2 Re1 58.25(3) . . ?
N2 Re2 Re5 135.0(2) . . ?
Se4 Re2 Re5 119.08(3) . . ?
Se7 Re2 Re5 119.21(3) . . ?
Se6 Re2 Re5 58.39(3) . . ?
Se3 Re2 Re5 58.61(3) . . ?
Re1 Re2 Re5 60.288(19) . . ?
N2 Re2 Re3 134.04(17) . . ?
Se4 Re2 Re3 118.23(3) . . ?
Se7 Re2 Re3 58.48(3) . . ?
Se6 Re2 Re3 58.31(3) . . ?
Se3 Re2 Re3 119.33(4) . . ?
Re1 Re2 Re3 90.327(19) . . ?
Re5 Re2 Re3 60.762(18) . . ?
N2 Re2 Re6 134.6(2) . . ?
Se4 Re2 Re6 58.18(3) . . ?
Se7 Re2 Re6 58.15(3) . . ?
Se6 Re2 Re6 118.34(3) . . ?
Se3 Re2 Re6 117.97(3) . . ?
Re1 Re2 Re6 59.724(18) . . ?
Re5 Re2 Re6 90.38(2) . . ?
Re3 Re2 Re6 60.050(17) . . ?
P3 Re3 Se7 87.93(8) . . ?
P3 Re3 Se6 93.60(8) . . ?
Se7 Re3 Se6 90.45(5) . . ?
P3 Re3 Se1 96.89(8) . . ?
Se7 Re3 Se1 175.17(4) . . ?
Se6 Re3 Se1 89.17(5) . . ?
P3 Re3 Se2 90.71(8) . . ?
Se7 Re3 Se2 90.92(4) . . ?
Se6 Re3 Se2 175.52(4) . . ?
Se1 Re3 Se2 89.11(4) . . ?
P3 Re3 Re2 132.85(7) . . ?
Se7 Re3 Re2 58.19(3) . . ?
Se6 Re3 Re2 58.58(3) . . ?
Se1 Re3 Re2 117.75(3) . . ?
Se2 Re3 Re2 118.86(3) . . ?
P3 Re3 Re6 130.64(8) . . ?
Se7 Re3 Re6 58.13(3) . . ?
Se6 Re3 Re6 118.81(3) . . ?
Se1 Re3 Re6 118.06(3) . . ?
Se2 Re3 Re6 58.65(3) . . ?
Re2 Re3 Re6 60.254(17) . . ?
P3 Re3 Re4 137.12(7) . . ?
Se7 Re3 Re4 118.06(3) . . ?
Se6 Re3 Re4 117.77(4) . . ?
Se1 Re3 Re4 58.11(3) . . ?
Se2 Re3 Re4 57.90(3) . . ?
Re2 Re3 Re4 89.751(18) . . ?
Re6 Re3 Re4 59.964(17) . . ?
P3 Re3 Re5 139.50(8) . . ?
Se7 Re3 Re5 117.68(3) . . ?
Se6 Re3 Re5 58.04(3) . . ?
Se1 Re3 Re5 58.25(3) . . ?
Se2 Re3 Re5 117.63(3) . . ?
Re2 Re3 Re5 59.515(19) . . ?
Re6 Re3 Re5 89.784(19) . . ?
Re4 Re3 Re5 59.732(18) . . ?
Se2 Re4 Se5 90.16(4) . . ?
Se2 Re4 Se1 89.36(4) . . ?
Se5 Re4 Se1 175.74(4) . . ?
Se2 Re4 Se8 176.05(4) . . ?
Se5 Re4 Se8 88.99(4) . . ?
Se1 Re4 Se8 91.21(4) . . ?
Se2 Re4 P4 92.56(8) . . ?
Se5 Re4 P4 91.86(8) . . ?
Se1 Re4 P4 92.39(8) . . ?
Se8 Re4 P4 91.32(8) . . ?
Se2 Re4 Re1 118.22(3) . . ?
Se5 Re4 Re1 58.45(3) . . ?
Se1 Re4 Re1 118.25(3) . . ?
Se8 Re4 Re1 58.18(3) . . ?
P4 Re4 Re1 134.81(7) . . ?
Se2 Re4 Re5 118.53(3) . . ?
Se5 Re4 Re5 118.29(3) . . ?
Se1 Re4 Re5 58.46(3) . . ?
Se8 Re4 Re5 58.73(3) . . ?
P4 Re4 Re5 134.51(8) . . ?
Re1 Re4 Re5 59.838(18) . . ?
Se2 Re4 Re6 58.71(3) . . ?
Se5 Re4 Re6 58.36(3) . . ?
Se1 Re4 Re6 117.97(3) . . ?
Se8 Re4 Re6 117.72(3) . . ?
P4 Re4 Re6 135.46(8) . . ?
Re1 Re4 Re6 59.532(18) . . ?
Re5 Re4 Re6 90.02(2) . . ?
Se2 Re4 Re3 58.25(3) . . ?
Se5 Re4 Re3 118.18(3) . . ?
Se1 Re4 Re3 58.16(3) . . ?
Se8 Re4 Re3 118.97(3) . . ?
P4 Re4 Re3 135.67(7) . . ?
Re1 Re4 Re3 89.520(19) . . ?
Re5 Re4 Re3 60.280(18) . . ?
Re6 Re4 Re3 59.825(17) . . ?
Se6 Re5 P5 89.35(10) . . ?
Se6 Re5 Se1 88.97(4) . . ?
P5 Re5 Se1 93.24(9) . . ?
Se6 Re5 Se3 91.04(4) . . ?
P5 Re5 Se3 91.47(9) . . ?
Se1 Re5 Se3 175.29(5) . . ?
Se6 Re5 Se8 175.43(5) . . ?
P5 Re5 Se8 95.22(10) . . ?
Se1 Re5 Se8 90.64(4) . . ?
Se3 Re5 Se8 88.98(4) . . ?
Se6 Re5 Re2 58.65(4) . . ?
P5 Re5 Re2 132.59(10) . . ?
Se1 Re5 Re2 117.66(3) . . ?
Se3 Re5 Re2 58.61(4) . . ?
Se8 Re5 Re2 117.73(3) . . ?
Se6 Re5 Re1 118.32(4) . . ?
P5 Re5 Re1 136.73(8) . . ?
Se1 Re5 Re1 117.98(3) . . ?
Se3 Re5 Re1 58.04(3) . . ?
Se8 Re5 Re1 58.04(3) . . ?
Re2 Re5 Re1 59.706(18) . . ?
Se6 Re5 Re4 118.01(4) . . ?
P5 Re5 Re4 137.36(10) . . ?
Se1 Re5 Re4 58.11(3) . . ?
Se3 Re5 Re4 117.96(4) . . ?
Se8 Re5 Re4 58.17(3) . . ?
Re2 Re5 Re4 90.02(2) . . ?
Re1 Re5 Re4 59.913(17) . . ?
Se6 Re5 Re3 58.02(3) . . ?
P5 Re5 Re3 133.76(8) . . ?
Se1 Re5 Re3 57.95(3) . . ?
Se3 Re5 Re3 118.30(4) . . ?
Se8 Re5 Re3 118.11(3) . . ?
Re2 Re5 Re3 59.722(18) . . ?
Re1 Re5 Re3 89.40(2) . . ?
Re4 Re5 Re3 59.988(17) . . ?
Se7 Re6 Se4 88.46(4) . . ?
Se7 Re6 Se5 175.51(5) . . ?
Se4 Re6 Se5 91.07(4) . . ?
Se7 Re6 P6 98.49(8) . . ?
Se4 Re6 P6 90.77(8) . . ?
Se5 Re6 P6 85.99(8) . . ?
Se7 Re6 Se2 90.70(4) . . ?
Se4 Re6 Se2 175.29(5) . . ?
Se5 Re6 Se2 89.40(4) . . ?
P6 Re6 Se2 93.93(8) . . ?
Se7 Re6 Re1 117.65(4) . . ?
Se4 Re6 Re1 58.71(3) . . ?
Se5 Re6 Re1 58.53(3) . . ?
P6 Re6 Re1 129.57(7) . . ?
Se2 Re6 Re1 117.87(3) . . ?
Se7 Re6 Re3 58.32(3) . . ?
Se4 Re6 Re3 117.72(4) . . ?
Se5 Re6 Re3 118.20(3) . . ?
P6 Re6 Re3 140.20(7) . . ?
Se2 Re6 Re3 58.12(3) . . ?
Re1 Re6 Re3 90.05(2) . . ?
Se7 Re6 Re4 118.50(3) . . ?
Se4 Re6 Re4 118.73(4) . . ?
Se5 Re6 Re4 58.00(3) . . ?
P6 Re6 Re4 131.36(7) . . ?
Se2 Re6 Re4 57.83(3) . . ?
Re1 Re6 Re4 60.058(18) . . ?
Re3 Re6 Re4 60.211(17) . . ?
Se7 Re6 Re2 58.05(3) . . ?
Se4 Re6 Re2 58.02(3) . . ?
Se5 Re6 Re2 118.09(3) . . ?
P6 Re6 Re2 138.55(7) . . ?
Se2 Re6 Re2 117.77(3) . . ?
Re1 Re6 Re2 59.599(18) . . ?
Re3 Re6 Re2 59.696(17) . . ?
Re4 Re6 Re2 89.57(2) . . ?
Re4 Se1 Re3 63.73(3) . . ?
Re4 Se1 Re5 63.43(3) . . ?
Re3 Se1 Re5 63.80(3) . . ?
Re4 Se2 Re3 63.84(3) . . ?
Re4 Se2 Re6 63.46(3) . . ?
Re3 Se2 Re6 63.23(3) . . ?
Re1 Se3 Re5 63.24(3) . . ?
Re1 Se3 Re2 62.82(3) . . ?
Re5 Se3 Re2 62.78(3) . . ?
Re2 Se4 Re6 63.80(3) . . ?
Re2 Se4 Re1 62.90(3) . . ?
Re6 Se4 Re1 62.93(3) . . ?
Re4 Se5 Re1 63.40(3) . . ?
Re4 Se5 Re6 63.63(3) . . ?
Re1 Se5 Re6 62.89(3) . . ?
Re3 Se6 Re5 63.94(3) . . ?
Re3 Se6 Re2 63.11(3) . . ?
Re5 Se6 Re2 62.96(3) . . ?
Re2 Se7 Re6 63.80(3) . . ?
Re2 Se7 Re3 63.33(3) . . ?
Re6 Se7 Re3 63.55(3) . . ?
Re1 Se8 Re4 63.23(3) . . ?
Re1 Se8 Re5 62.96(3) . . ?
Re4 Se8 Re5 63.10(3) . . ?
N21 Cd1 N21 91.2(5) 1_545 2_646 ?
N21 Cd1 N11 90.3(3) 1_545 . ?
N21 Cd1 N11 174.5(3) 2_646 . ?
N21 Cd1 N11 174.5(3) 1_545 2_656 ?
N21 Cd1 N11 90.3(3) 2_646 2_656 ?
N11 Cd1 N11 88.6(4) . 2_656 ?
N21 Cd1 O201 87.6(18) 1_545 2_656 ?
N21 Cd1 O201 74.7(13) 2_646 2_656 ?
N11 Cd1 O201 110.6(13) . 2_656 ?
N11 Cd1 O201 87.7(18) 2_656 2_656 ?
N21 Cd1 O201 74.7(4) 1_545 . ?
N21 Cd1 O201 87.6(5) 2_646 . ?
N11 Cd1 O201 87.7(4) . . ?
N11 Cd1 O201 110.6(4) 2_656 . ?
O201 Cd1 O201 154.8(16) 2_656 . ?
F11 Sb1 F15 93.7(7) . . ?
F11 Sb1 F13 89.9(6) . . ?
F15 Sb1 F13 88.2(4) . . ?
F11 Sb1 F14 92.3(6) . . ?
F15 Sb1 F14 91.0(4) . . ?
F13 Sb1 F14 177.6(6) . . ?
F11 Sb1 F12 178.7(7) . . ?
F15 Sb1 F12 87.3(5) . . ?
F13 Sb1 F12 89.2(6) . . ?
F14 Sb1 F12 88.5(5) . . ?
F11 Sb1 F16 89.7(6) . . ?
F15 Sb1 F16 176.2(6) . . ?
F13 Sb1 F16 90.2(5) . . ?
F14 Sb1 F16 90.6(5) . . ?
F12 Sb1 F16 89.3(5) . . ?
F25 Sb2 F24 92.4(8) . . ?
F25 Sb2 F21 91.5(9) . . ?
F24 Sb2 F21 93.5(8) . . ?
F25 Sb2 F26 178.6(9) . . ?
F24 Sb2 F26 89.0(9) . . ?
F21 Sb2 F26 88.6(9) . . ?
F25 Sb2 F22 84.7(8) . . ?
F24 Sb2 F22 95.4(8) . . ?
F21 Sb2 F22 170.4(9) . . ?
F26 Sb2 F22 95.0(10) . . ?
F25 Sb2 F23 90.8(6) . . ?
F24 Sb2 F23 176.7(8) . . ?
F21 Sb2 F23 87.0(7) . . ?
F26 Sb2 F23 87.7(8) . . ?
F22 Sb2 F23 84.3(7) . . ?
C10 N1 C19 120.0 . . ?
C10 N1 Re1 120.7(3) . . ?
C19 N1 Re1 118.9(3) . . ?
C11 C10 N1 120.0 . . ?
C11 C10 H10A 120.0 . . ?
N1 C10 H10A 120.0 . . ?
C12 C11 C10 120.0 . . ?
C12 C11 H11A 120.0 . . ?
C10 C11 H11A 120.0 . . ?
C11 C12 C18 120.0 . . ?
C11 C12 C13 121.5(5) . . ?
C18 C12 C13 118.4(5) . . ?
C19 C18 C12 120.0 . . ?
C19 C18 H18A 120.0 . . ?
C12 C18 H18A 120.0 . . ?
C18 C19 N1 120.0 . . ?
C18 C19 H19A 120.0 . . ?
N1 C19 H19A 120.0 . . ?
C16 N11 C15 120.0 . . ?
C16 N11 Cd1 118.4(4) . . ?
C15 N11 Cd1 121.5(4) . . ?
C17 C16 N11 120.0 . . ?
C17 C16 H16A 120.0 . . ?
N11 C16 H16A 120.0 . . ?
C16 C17 C13 120.0 . . ?
C16 C17 H17A 120.0 . . ?
C13 C17 H17A 120.0 . . ?
C14 C13 C17 120.0 . . ?
C14 C13 C12 121.6(6) . . ?
C17 C13 C12 118.3(6) . . ?
C13 C14 C15 120.0 . . ?
C13 C14 H14A 120.0 . . ?
C15 C14 H14A 120.0 . . ?
C14 C15 N11 120.0 . . ?
C14 C15 H15A 120.0 . . ?
N11 C15 H15A 120.0 . . ?
C20 N2 C29 120.0 . . ?
C20 N2 Re2 121.1(4) . . ?
C29 N2 Re2 118.5(4) . . ?
C21 C20 N2 120.0 . . ?
C21 C20 H20A 120.0 . . ?
N2 C20 H20A 120.0 . . ?
C20 C21 C22 120.0 . . ?
C20 C21 H21A 120.0 . . ?
C22 C21 H21A 120.0 . . ?
C28 C22 C21 120.0 . . ?
C28 C22 C23 117.7(6) . . ?
C21 C22 C23 121.4(6) . . ?
C29 C28 C22 120.0 . . ?
C29 C28 H28A 120.0 . . ?
C22 C28 H28A 120.0 . . ?
C28 C29 N2 120.0 . . ?
C28 C29 H29A 120.0 . . ?
N2 C29 H29A 120.0 . . ?
C26 N21 C25 120.0 . . ?
C26 N21 Cd1 123.0(6) . 1_565 ?
C25 N21 Cd1 117.0(6) . 1_565 ?
N21 C26 C27 120.0 . . ?
N21 C26 H26A 120.0 . . ?
C27 C26 H26A 120.0 . . ?
C23 C27 C26 120.0 . . ?
C23 C27 H27A 120.0 . . ?
C26 C27 H27A 120.0 . . ?
C24 C23 C27 120.0 . . ?
C24 C23 C22 124.2(8) . . ?
C27 C23 C22 115.4(8) . . ?
C23 C24 C25 120.0 . . ?
C23 C24 H24A 120.0 . . ?
C25 C24 H24A 120.0 . . ?
C24 C25 N21 120.0 . . ?
C24 C25 H25A 120.0 . . ?
N21 C25 H25A 120.0 . . ?
C320 P3 C310 107.2(5) . . ?
C320 P3 C330 98.9(5) . . ?
C310 P3 C330 103.2(6) . . ?
C320 P3 Re3 113.4(3) . . ?
C310 P3 Re3 114.9(4) . . ?
C330 P3 Re3 117.6(4) . . ?
C315 C310 C311 117.7(12) . . ?
C315 C310 P3 120.8(11) . . ?
C311 C310 P3 121.5(11) . . ?
C310 C311 C312 120.2(14) . . ?
C310 C311 H31A 119.9 . . ?
C312 C311 H31A 119.9 . . ?
C313 C312 C311 119.4(14) . . ?
C313 C312 H31B 120.3 . . ?
C311 C312 H31B 120.3 . . ?
C312 C313 C314 123.5(16) . . ?
C312 C313 H31C 118.2 . . ?
C314 C313 H31C 118.2 . . ?
C313 C314 C315 115.5(15) . . ?
C313 C314 H31D 122.2 . . ?
C315 C314 H31D 122.2 . . ?
C310 C315 C314 123.5(14) . . ?
C310 C315 H31E 118.3 . . ?
C314 C315 H31E 118.3 . . ?
C321 C320 C325 117.8(10) . . ?
C321 C320 P3 122.9(9) . . ?
C325 C320 P3 119.3(9) . . ?
C320 C321 C322 117.9(12) . . ?
C320 C321 H32A 121.0 . . ?
C322 C321 H32A 121.0 . . ?
C323 C322 C321 117.8(13) . . ?
C323 C322 H32B 121.1 . . ?
C321 C322 H32B 121.1 . . ?
C322 C323 C324 123.2(13) . . ?
C322 C323 H32C 118.4 . . ?
C324 C323 H32C 118.4 . . ?
C325 C324 C323 119.4(14) . . ?
C325 C324 H32D 120.3 . . ?
C323 C324 H32D 120.3 . . ?
C324 C325 C320 123.8(12) . . ?
C324 C325 H32E 118.1 . . ?
C320 C325 H32E 118.1 . . ?
C335 C330 C331 117.8(12) . . ?
C335 C330 P3 125.5(9) . . ?
C331 C330 P3 116.6(10) . . ?
C332 C331 C330 122.7(13) . . ?
C332 C331 H33A 118.7 . . ?
C330 C331 H33A 118.7 . . ?
C331 C332 C333 118.2(12) . . ?
C331 C332 H33B 120.9 . . ?
C333 C332 H33B 120.9 . . ?
C334 C333 C332 119.6(13) . . ?
C334 C333 H33C 120.2 . . ?
C332 C333 H33C 120.2 . . ?
C335 C334 C333 119.3(12) . . ?
C335 C334 H33D 120.3 . . ?
C333 C334 H33D 120.3 . . ?
C334 C335 C330 122.2(11) . . ?
C334 C335 H33E 118.9 . . ?
C330 C335 H33E 118.9 . . ?
C410 P4 C430 101.8(5) . . ?
C410 P4 C420 108.2(5) . . ?
C430 P4 C420 104.3(5) . . ?
C410 P4 Re4 113.0(4) . . ?
C430 P4 Re4 117.3(4) . . ?
C420 P4 Re4 111.3(4) . . ?
C411 C410 C415 115.0(11) . . ?
C411 C410 P4 122.3(9) . . ?
C415 C410 P4 122.7(9) . . ?
C412 C411 C410 122.6(12) . . ?
C412 C411 H41A 118.7 . . ?
C410 C411 H41A 118.7 . . ?
C411 C412 C413 121.4(13) . . ?
C411 C412 H41B 119.3 . . ?
C413 C412 H41B 119.3 . . ?
C414 C413 C412 121.1(13) . . ?
C414 C413 H41C 119.4 . . ?
C412 C413 H41C 119.4 . . ?
C413 C414 C415 118.6(13) . . ?
C413 C414 H41D 120.7 . . ?
C415 C414 H41D 120.7 . . ?
C414 C415 C410 121.1(12) . . ?
C414 C415 H41E 119.4 . . ?
C410 C415 H41E 119.4 . . ?
C425 C420 C421 120.4(12) . . ?
C425 C420 P4 118.1(10) . . ?
C421 C420 P4 121.5(9) . . ?
C422 C421 C420 123.4(13) . . ?
C422 C421 H42A 118.3 . . ?
C420 C421 H42A 118.3 . . ?
C421 C422 C423 115.6(14) . . ?
C421 C422 H42B 122.2 . . ?
C423 C422 H42B 122.2 . . ?
C422 C423 C424 123.9(14) . . ?
C422 C423 H42C 118.0 . . ?
C424 C423 H42C 118.0 . . ?
C423 C424 C425 116.2(13) . . ?
C423 C424 H42D 121.9 . . ?
C425 C424 H42D 121.9 . . ?
C420 C425 C424 120.3(13) . . ?
C420 C425 H42E 119.9 . . ?
C424 C425 H42E 119.9 . . ?
C435 C430 C431 114.7(12) . . ?
C435 C430 P4 127.6(9) . . ?
C431 C430 P4 117.6(10) . . ?
C432 C431 C430 120.8(14) . . ?
C432 C431 H43A 119.6 . . ?
C430 C431 H43A 119.6 . . ?
C431 C432 C433 124.1(14) . . ?
C431 C432 H43B 117.9 . . ?
C433 C432 H43B 117.9 . . ?
C434 C433 C432 114.9(14) . . ?
C434 C433 H43C 122.5 . . ?
C432 C433 H43C 122.5 . . ?
C435 C434 C433 120.9(14) . . ?
C435 C434 H43D 119.6 . . ?
C433 C434 H43D 119.6 . . ?
C434 C435 C430 124.3(12) . . ?
C434 C435 H43E 117.8 . . ?
C430 C435 H43E 117.8 . . ?
C530 P5 C520 97.6(7) . . ?
C530 P5 C510 101.4(6) . . ?
C520 P5 C510 109.2(7) . . ?
C530 P5 Re5 116.9(6) . . ?
C520 P5 Re5 114.2(5) . . ?
C510 P5 Re5 115.5(4) . . ?
C511 C510 C515 120.0 . . ?
C511 C510 P5 124.2(9) . . ?
C515 C510 P5 115.7(9) . . ?
C512 C511 C510 120.0 . . ?
C512 C511 H51A 120.0 . . ?
C510 C511 H51A 120.0 . . ?
C511 C512 C513 120.0 . . ?
C511 C512 H51B 120.0 . . ?
C513 C512 H51B 120.0 . . ?
C514 C513 C512 120.0 . . ?
C514 C513 H51C 120.0 . . ?
C512 C513 H51C 120.0 . . ?
C515 C514 C513 120.0 . . ?
C515 C514 H51D 120.0 . . ?
C513 C514 H51D 120.0 . . ?
C514 C515 C510 120.0 . . ?
C514 C515 H51E 120.0 . . ?
C510 C515 H51E 120.0 . . ?
C521 C520 C525 120.0 . . ?
C521 C520 P5 115.2(8) . . ?
C525 C520 P5 124.5(8) . . ?
C520 C521 C522 120.0 . . ?
C520 C521 H52A 120.0 . . ?
C522 C521 H52A 120.0 . . ?
C523 C522 C521 120.0 . . ?
C523 C522 H52B 120.0 . . ?
C521 C522 H52B 120.0 . . ?
C522 C523 C524 120.0 . . ?
C522 C523 H52C 120.0 . . ?
C524 C523 H52C 120.0 . . ?
C525 C524 C523 120.0 . . ?
C525 C524 H52D 120.0 . . ?
C523 C524 H52D 120.0 . . ?
C524 C525 C520 120.0 . . ?
C524 C525 H52E 120.0 . . ?
C520 C525 H52E 120.0 . . ?
C535 C530 C531 115.1(13) . . ?
C535 C530 P5 125.3(12) . . ?
C531 C530 P5 119.2(11) . . ?
C532 C531 C530 123.4(15) . . ?
C532 C531 H53A 118.3 . . ?
C530 C531 H53A 118.3 . . ?
C531 C532 C533 119.3(16) . . ?
C531 C532 H53B 120.4 . . ?
C533 C532 H53B 120.4 . . ?
C532 C533 C534 120.7(16) . . ?
C532 C533 H53C 119.7 . . ?
C534 C533 H53C 119.7 . . ?
C533 C534 C535 119.1(16) . . ?
C533 C534 H53D 120.5 . . ?
C535 C534 H53D 120.5 . . ?
C530 C535 C534 121.5(16) . . ?
C530 C535 H53E 119.3 . . ?
C534 C535 H53E 119.3 . . ?
C620 P6 C630 105.7(6) . . ?
C620 P6 C610 103.3(6) . . ?
C630 P6 C610 105.0(5) . . ?
C620 P6 Re6 118.0(5) . . ?
C630 P6 Re6 111.5(4) . . ?
C610 P6 Re6 112.1(5) . . ?
C611 C610 C615 120.4(11) . . ?
C611 C610 P6 120.7(10) . . ?
C615 C610 P6 118.6(9) . . ?
C612 C611 C610 120.0(12) . . ?
C612 C611 H61A 120.0 . . ?
C610 C611 H61A 120.0 . . ?
C613 C612 C611 121.4(13) . . ?
C613 C612 H61B 119.3 . . ?
C611 C612 H61B 119.3 . . ?
C612 C613 C614 119.7(13) . . ?
C612 C613 H61C 120.1 . . ?
C614 C613 H61C 120.1 . . ?
C613 C614 C615 122.8(13) . . ?
C613 C614 H61D 118.6 . . ?
C615 C614 H61D 118.6 . . ?
C614 C615 C610 114.9(11) . . ?
C614 C615 H61E 122.6 . . ?
C610 C615 H61E 122.6 . . ?
C621 C620 C625 119.9(13) . . ?
C621 C620 P6 122.0(10) . . ?
C625 C620 P6 118.1(11) . . ?
C622 C621 C620 120.9(14) . . ?
C622 C621 H62A 119.6 . . ?
C620 C621 H62A 119.6 . . ?
C621 C622 C623 119.3(14) . . ?
C621 C622 H62B 120.4 . . ?
C623 C622 H62B 120.4 . . ?
C624 C623 C622 117.4(14) . . ?
C624 C623 H62C 121.3 . . ?
C622 C623 H62C 121.3 . . ?
C625 C624 C623 124.6(15) . . ?
C625 C624 H62D 117.7 . . ?
C623 C624 H62D 117.7 . . ?
C624 C625 C620 117.6(14) . . ?
C624 C625 H62E 121.2 . . ?
C620 C625 H62E 121.2 . . ?
C631 C630 C635 120.8(12) . . ?
C631 C630 P6 120.4(10) . . ?
C635 C630 P6 118.8(9) . . ?
C630 C631 C632 119.7(12) . . ?
C630 C631 H63A 120.1 . . ?
C632 C631 H63A 120.1 . . ?
C633 C632 C631 122.2(13) . . ?
C633 C632 H63B 118.9 . . ?
C631 C632 H63B 118.9 . . ?
C632 C633 C634 117.9(12) . . ?
C632 C633 H63C 121.0 . . ?
C634 C633 H63C 121.0 . . ?
C635 C634 C633 120.3(12) . . ?
C635 C634 H63D 119.8 . . ?
C633 C634 H63D 119.8 . . ?
C630 C635 C634 118.8(12) . . ?
C630 C635 H63E 120.6 . . ?
C634 C635 H63E 120.6 . . ?
O203 N200 O202 120.6 . . ?
O203 N200 O201 118.0 . . ?
O202 N200 O201 121.4 . . ?
N200 O201 Cd1 109.2(7) . . ?

loop_
_geom_bond_atom_site_label_1
_geom_bond_atom_site_label_2
_geom_bond_distance
_geom_bond_site_symmetry_2
_geom_bond_publ_flag
Re1 N1 2.204(4) . ?
Re1 Se3 2.5035(13) . ?
Re1 Se8 2.5094(13) . ?
Re1 Se5 2.5128(13) . ?
Re1 Se4 2.5166(14) . ?
Re1 Re2 2.6191(6) . ?
Re1 Re6 2.6225(7) . ?
Re1 Re5 2.6346(7) . ?
Re1 Re4 2.6366(6) . ?
Re2 N2 2.189(5) . ?
Re2 Se4 2.5030(13) . ?
Re2 Se7 2.5036(14) . ?
Re2 Se6 2.5191(14) . ?
Re2 Se3 2.5218(14) . ?
Re2 Re5 2.6271(8) . ?
Re2 Re3 2.6327(6) . ?
Re2 Re6 2.6476(7) . ?
Re3 P3 2.502(3) . ?
Re3 Se7 2.5113(13) . ?
Re3 Se6 2.5117(13) . ?
Re3 Se1 2.5127(13) . ?
Re3 Se2 2.5129(12) . ?
Re3 Re6 2.6421(7) . ?
Re3 Re4 2.6524(6) . ?
Re3 Re5 2.6602(7) . ?
Re4 Se2 2.5034(12) . ?
Re4 Se5 2.5044(12) . ?
Re4 Se1 2.5115(12) . ?
Re4 Se8 2.5204(13) . ?
Re4 P4 2.524(3) . ?
Re4 Re5 2.6455(7) . ?
Re4 Re6 2.6458(7) . ?
Re5 Se6 2.5121(13) . ?
Re5 P5 2.517(4) . ?
Re5 Se1 2.5210(11) . ?
Re5 Se3 2.5217(12) . ?
Re5 Se8 2.5356(12) . ?
Re6 Se7 2.5062(12) . ?
Re6 Se4 2.5073(11) . ?
Re6 Se5 2.5141(11) . ?
Re6 P6 2.522(4) . ?
Re6 Se2 2.5272(11) . ?
Cd1 N21 2.331(7) 1_545 ?
Cd1 N21 2.331(7) 2_646 ?
Cd1 N11 2.343(5) . ?
Cd1 N11 2.343(5) 2_656 ?
Cd1 O201 2.44(2) 2_656 ?
Cd1 O201 2.437(13) . ?
Sb1 F11 1.767(10) . ?
Sb1 F15 1.816(9) . ?
Sb1 F13 1.832(8) . ?
Sb1 F14 1.856(9) . ?
Sb1 F12 1.857(10) . ?
Sb1 F16 1.878(10) . ?
Sb2 F25 1.777(11) . ?
Sb2 F24 1.789(11) . ?
Sb2 F21 1.798(12) . ?
Sb2 F26 1.815(12) . ?
Sb2 F22 1.867(12) . ?
Sb2 F23 1.883(10) . ?
N1 C10 1.3900 . ?
N1 C19 1.3900 . ?
C10 C11 1.3900 . ?
C10 H10A 0.9500 . ?
C11 C12 1.3900 . ?
C11 H11A 0.9500 . ?
C12 C18 1.3900 . ?
C12 C13 1.520(7) . ?
C18 C19 1.3900 . ?
C18 H18A 0.9500 . ?
C19 H19A 0.9500 . ?
N11 C16 1.3900 . ?
N11 C15 1.3900 . ?
C16 C17 1.3900 . ?
C16 H16A 0.9500 . ?
C17 C13 1.3900 . ?
C17 H17A 0.9500 . ?
C13 C14 1.3900 . ?
C14 C15 1.3900 . ?
C14 H14A 0.9500 . ?
C15 H15A 0.9500 . ?
N2 C20 1.3900 . ?
N2 C29 1.3900 . ?
C20 C21 1.3900 . ?
C20 H20A 0.9500 . ?
C21 C22 1.3900 . ?
C21 H21A 0.9500 . ?
C22 C28 1.3900 . ?
C22 C23 1.579(9) . ?
C28 C29 1.3900 . ?
C28 H28A 0.9500 . ?
C29 H29A 0.9500 . ?
N21 C26 1.3900 . ?
N21 C25 1.3900 . ?
N21 Cd1 2.331(7) 1_565 ?
C26 C27 1.3900 . ?
C26 H26A 0.9500 . ?
C27 C23 1.3900 . ?
C27 H27A 0.9500 . ?
C23 C24 1.3900 . ?
C24 C25 1.3900 . ?
C24 H24A 0.9500 . ?
C25 H25A 0.9500 . ?
P3 C320 1.832(11) . ?
P3 C310 1.835(12) . ?
P3 C330 1.854(12) . ?
C310 C315 1.320(16) . ?
C310 C311 1.394(15) . ?
C311 C312 1.429(16) . ?
C311 H31A 0.9500 . ?
C312 C313 1.332(18) . ?
C312 H31B 0.9500 . ?
C313 C314 1.345(19) . ?
C313 H31C 0.9500 . ?
C314 C315 1.476(17) . ?
C314 H31D 0.9500 . ?
C315 H31E 0.9500 . ?
C320 C321 1.384(15) . ?
C320 C325 1.447(14) . ?
C321 C322 1.496(16) . ?
C321 H32A 0.9500 . ?
C322 C323 1.344(17) . ?
C322 H32B 0.9500 . ?
C323 C324 1.396(18) . ?
C323 H32C 0.9500 . ?
C324 C325 1.281(15) . ?
C324 H32D 0.9500 . ?
C325 H32E 0.9500 . ?
C330 C335 1.370(15) . ?
C330 C331 1.372(14) . ?
C331 C332 1.363(16) . ?
C331 H33A 0.9500 . ?
C332 C333 1.410(17) . ?
C332 H33B 0.9500 . ?
C333 C334 1.385(16) . ?
C333 H33C 0.9500 . ?
C334 C335 1.364(15) . ?
C334 H33D 0.9500 . ?
C335 H33E 0.9500 . ?
P4 C410 1.792(12) . ?
P4 C430 1.810(12) . ?
P4 C420 1.853(11) . ?
C410 C411 1.392(15) . ?
C410 C415 1.429(15) . ?
C411 C412 1.326(15) . ?
C411 H41A 0.9500 . ?
C412 C413 1.358(17) . ?
C412 H41B 0.9500 . ?
C413 C414 1.342(17) . ?
C413 H41C 0.9500 . ?
C414 C415 1.402(15) . ?
C414 H41D 0.9500 . ?
C415 H41E 0.9500 . ?
C420 C425 1.340(15) . ?
C420 C421 1.364(15) . ?
C421 C422 1.360(15) . ?
C421 H42A 0.9500 . ?
C422 C423 1.377(17) . ?
C422 H42B 0.9500 . ?
C423 C424 1.391(18) . ?
C423 H42C 0.9500 . ?
C424 C425 1.419(16) . ?
C424 H42D 0.9500 . ?
C425 H42E 0.9500 . ?
C430 C435 1.380(15) . ?
C430 C431 1.432(14) . ?
C431 C432 1.334(17) . ?
C431 H43A 0.9500 . ?
C432 C433 1.424(18) . ?
C432 H43B 0.9500 . ?
C433 C434 1.386(17) . ?
C433 H43C 0.9500 . ?
C434 C435 1.379(16) . ?
C434 H43D 0.9500 . ?
C435 H43E 0.9500 . ?
P5 C530 1.802(13) . ?
P5 C520 1.821(9) . ?
P5 C510 1.846(10) . ?
C510 C511 1.3900 . ?
C510 C515 1.3900 . ?
C511 C512 1.3900 . ?
C511 H51A 0.9500 . ?
C512 C513 1.3900 . ?
C512 H51B 0.9500 . ?
C513 C514 1.3900 . ?
C513 H51C 0.9500 . ?
C514 C515 1.3900 . ?
C514 H51D 0.9500 . ?
C515 H51E 0.9500 . ?
C520 C521 1.3900 . ?
C520 C525 1.3900 . ?
C521 C522 1.3900 . ?
C521 H52A 0.9500 . ?
C522 C523 1.3900 . ?
C522 H52B 0.9500 . ?
C523 C524 1.3900 . ?
C523 H52C 0.9500 . ?
C524 C525 1.3900 . ?
C524 H52D 0.9500 . ?
C525 H52E 0.9500 . ?
C530 C535 1.381(18) . ?
C530 C531 1.486(19) . ?
C531 C532 1.330(17) . ?
C531 H53A 0.9500 . ?
C532 C533 1.392(19) . ?
C532 H53B 0.9500 . ?
C533 C534 1.41(2) . ?
C533 H53C 0.9500 . ?
C534 C535 1.420(19) . ?
C534 H53D 0.9500 . ?
C535 H53E 0.9500 . ?
P6 C620 1.813(13) . ?
P6 C630 1.857(12) . ?
P6 C610 1.860(12) . ?
C610 C611 1.385(15) . ?
C610 C615 1.439(16) . ?
C611 C612 1.371(16) . ?
C611 H61A 0.9500 . ?
C612 C613 1.327(17) . ?
C612 H61B 0.9500 . ?
C613 C614 1.380(17) . ?
C613 H61C 0.9500 . ?
C614 C615 1.408(15) . ?
C614 H61D 0.9500 . ?
C615 H61E 0.9500 . ?
C620 C621 1.387(16) . ?
C620 C625 1.446(16) . ?
C621 C622 1.365(16) . ?
C621 H62A 0.9500 . ?
C622 C623 1.458(18) . ?
C622 H62B 0.9500 . ?
C623 C624 1.373(18) . ?
C623 H62C 0.9500 . ?
C624 C625 1.337(17) . ?
C624 H62D 0.9500 . ?
C625 H62E 0.9500 . ?
C630 C631 1.352(15) . ?
C630 C635 1.379(15) . ?
C631 C632 1.393(16) . ?
C631 H63A 0.9500 . ?
C632 C633 1.335(16) . ?
C632 H63B 0.9500 . ?
C633 C634 1.421(16) . ?
C633 H63C 0.9500 . ?
C634 C635 1.392(15) . ?
C634 H63D 0.9500 . ?
C635 H63E 0.9500 . ?
N200 O203 1.2251 . ?
N200 O202 1.2315 . ?
N200 O201 1.2318 . ?

loop_
_geom_torsion_atom_site_label_1
_geom_torsion_atom_site_label_2
_geom_torsion_atom_site_label_3
_geom_torsion_atom_site_label_4
_geom_torsion
_geom_torsion_site_symmetry_1
_geom_torsion_site_symmetry_2
_geom_torsion_site_symmetry_3
_geom_torsion_site_symmetry_4
_geom_torsion_publ_flag
N1 Re1 Re2 N2 1.2(5) . . . . ?
Se3 Re1 Re2 N2 -56.1(3) . . . . ?
Se8 Re1 Re2 N2 -126.5(3) . . . . ?
Se5 Re1 Re2 N2 126.7(3) . . . . ?
Se4 Re1 Re2 N2 55.6(3) . . . . ?
Re6 Re1 Re2 N2 124.5(3) . . . . ?
Re5 Re1 Re2 N2 -125.5(3) . . . . ?
Re4 Re1 Re2 N2 179.8(3) . . . . ?
N1 Re1 Re2 Se4 -54.5(3) . . . . ?
Se3 Re1 Re2 Se4 -111.73(5) . . . . ?
Se8 Re1 Re2 Se4 177.81(5) . . . . ?
Se5 Re1 Re2 Se4 71.06(5) . . . . ?
Re6 Re1 Re2 Se4 68.89(4) . . . . ?
Re5 Re1 Re2 Se4 178.89(4) . . . . ?
Re4 Re1 Re2 Se4 124.12(4) . . . . ?
N1 Re1 Re2 Se7 -123.8(3) . . . . ?
Se3 Re1 Re2 Se7 178.89(5) . . . . ?
Se8 Re1 Re2 Se7 108.43(5) . . . . ?
Se5 Re1 Re2 Se7 1.68(6) . . . . ?
Se4 Re1 Re2 Se7 -69.38(5) . . . . ?
Re6 Re1 Re2 Se7 -0.50(4) . . . . ?
Re5 Re1 Re2 Se7 109.51(4) . . . . ?
Re4 Re1 Re2 Se7 54.74(4) . . . . ?
N1 Re1 Re2 Se6 128.7(3) . . . . ?
Se3 Re1 Re2 Se6 71.48(5) . . . . ?
Se8 Re1 Re2 Se6 1.03(6) . . . . ?
Se5 Re1 Re2 Se6 -105.73(5) . . . . ?
Se4 Re1 Re2 Se6 -176.79(5) . . . . ?
Re6 Re1 Re2 Se6 -107.90(4) . . . . ?
Re5 Re1 Re2 Se6 2.10(4) . . . . ?
Re4 Re1 Re2 Se6 -52.66(4) . . . . ?
N1 Re1 Re2 Se3 57.3(3) . . . . ?
Se8 Re1 Re2 Se3 -70.46(5) . . . . ?
Se5 Re1 Re2 Se3 -177.21(5) . . . . ?
Se4 Re1 Re2 Se3 111.73(5) . . . . ?
Re6 Re1 Re2 Se3 -179.38(4) . . . . ?
Re5 Re1 Re2 Se3 -69.38(4) . . . . ?
Re4 Re1 Re2 Se3 -124.15(4) . . . . ?
N1 Re1 Re2 Re5 126.6(3) . . . . ?
Se3 Re1 Re2 Re5 69.38(4) . . . . ?
Se8 Re1 Re2 Re5 -1.08(4) . . . . ?
Se5 Re1 Re2 Re5 -107.83(4) . . . . ?
Se4 Re1 Re2 Re5 -178.89(4) . . . . ?
Re6 Re1 Re2 Re5 -110.00(2) . . . . ?
Re4 Re1 Re2 Re5 -54.767(19) . . . . ?
N1 Re1 Re2 Re3 -177.8(3) . . . . ?
Se3 Re1 Re2 Re3 124.93(4) . . . . ?
Se8 Re1 Re2 Re3 54.48(4) . . . . ?
Se5 Re1 Re2 Re3 -52.28(4) . . . . ?
Se4 Re1 Re2 Re3 -123.34(4) . . . . ?
Re6 Re1 Re2 Re3 -54.45(2) . . . . ?
Re5 Re1 Re2 Re3 55.554(19) . . . . ?
Re4 Re1 Re2 Re3 0.79(2) . . . . ?
N1 Re1 Re2 Re6 -123.4(3) . . . . ?
Se3 Re1 Re2 Re6 179.38(4) . . . . ?
Se8 Re1 Re2 Re6 108.93(4) . . . . ?
Se5 Re1 Re2 Re6 2.17(4) . . . . ?
Se4 Re1 Re2 Re6 -68.89(4) . . . . ?
Re5 Re1 Re2 Re6 110.00(2) . . . . ?
Re4 Re1 Re2 Re6 55.235(19) . . . . ?
N2 Re2 Re3 P3 -5.3(4) . . . . ?
Se4 Re2 Re3 P3 119.53(12) . . . . ?
Se7 Re2 Re3 P3 50.71(12) . . . . ?
Se6 Re2 Re3 P3 -62.22(12) . . . . ?
Se3 Re2 Re3 P3 -133.17(12) . . . . ?
Re1 Re2 Re3 P3 173.73(11) . . . . ?
Re5 Re2 Re3 P3 -131.10(11) . . . . ?
Re6 Re2 Re3 P3 119.55(11) . . . . ?
N2 Re2 Re3 Se7 -56.0(3) . . . . ?
Se4 Re2 Re3 Se7 68.81(5) . . . . ?
Se6 Re2 Re3 Se7 -112.93(5) . . . . ?
Se3 Re2 Re3 Se7 176.11(5) . . . . ?
Re1 Re2 Re3 Se7 123.02(4) . . . . ?
Re5 Re2 Re3 Se7 178.18(4) . . . . ?
Re6 Re2 Re3 Se7 68.83(4) . . . . ?
N2 Re2 Re3 Se6 56.9(3) . . . . ?
Se4 Re2 Re3 Se6 -178.26(5) . . . . ?
Se7 Re2 Re3 Se6 112.93(5) . . . . ?
Se3 Re2 Re3 Se6 -70.95(5) . . . . ?
Re1 Re2 Re3 Se6 -124.05(4) . . . . ?
Re5 Re2 Re3 Se6 -68.88(4) . . . . ?
Re6 Re2 Re3 Se6 -178.24(4) . . . . ?
N2 Re2 Re3 Se1 127.0(3) . . . . ?
Se4 Re2 Re3 Se1 -108.17(5) . . . . ?
Se7 Re2 Re3 Se1 -176.99(5) . . . . ?
Se6 Re2 Re3 Se1 70.08(5) . . . . ?
Se3 Re2 Re3 Se1 -0.87(5) . . . . ?
Re1 Re2 Re3 Se1 -53.97(4) . . . . ?
Re5 Re2 Re3 Se1 1.20(4) . . . . ?
Re6 Re2 Re3 Se1 -108.15(4) . . . . ?
N2 Re2 Re3 Se2 -127.3(3) . . . . ?
Se4 Re2 Re3 Se2 -2.51(6) . . . . ?
Se7 Re2 Re3 Se2 -71.32(5) . . . . ?
Se6 Re2 Re3 Se2 175.75(5) . . . . ?
Se3 Re2 Re3 Se2 104.79(5) . . . . ?
Re1 Re2 Re3 Se2 51.70(4) . . . . ?
Re5 Re2 Re3 Se2 106.86(4) . . . . ?
Re6 Re2 Re3 Se2 -2.49(4) . . . . ?
N2 Re2 Re3 Re6 -124.8(3) . . . . ?
Se4 Re2 Re3 Re6 -0.02(4) . . . . ?
Se7 Re2 Re3 Re6 -68.83(4) . . . . ?
Se6 Re2 Re3 Re6 178.24(4) . . . . ?
Se3 Re2 Re3 Re6 107.28(4) . . . . ?
Re1 Re2 Re3 Re6 54.19(2) . . . . ?
Re5 Re2 Re3 Re6 109.35(2) . . . . ?
N2 Re2 Re3 Re4 -179.8(3) . . . . ?
Se4 Re2 Re3 Re4 -54.99(4) . . . . ?
Se7 Re2 Re3 Re4 -123.80(4) . . . . ?
Se6 Re2 Re3 Re4 123.27(4) . . . . ?
Se3 Re2 Re3 Re4 52.31(4) . . . . ?
Re1 Re2 Re3 Re4 -0.78(2) . . . . ?
Re5 Re2 Re3 Re4 54.384(19) . . . . ?
Re6 Re2 Re3 Re4 -54.968(19) . . . . ?
N2 Re2 Re3 Re5 125.8(3) . . . . ?
Se4 Re2 Re3 Re5 -109.37(4) . . . . ?
Se7 Re2 Re3 Re5 -178.18(4) . . . . ?
Se6 Re2 Re3 Re5 68.88(4) . . . . ?
Se3 Re2 Re3 Re5 -2.07(4) . . . . ?
Re1 Re2 Re3 Re5 -55.17(2) . . . . ?
Re6 Re2 Re3 Re5 -109.35(2) . . . . ?
N1 Re1 Re4 Se2 124.8(3) . . . . ?
Se3 Re1 Re4 Se2 -107.91(5) . . . . ?
Se8 Re1 Re4 Se2 -178.12(5) . . . . ?
Se5 Re1 Re4 Se2 70.99(5) . . . . ?
Se4 Re1 Re4 Se2 -0.35(5) . . . . ?
Re2 Re1 Re4 Se2 -53.79(4) . . . . ?
Re6 Re1 Re4 Se2 1.66(3) . . . . ?
Re5 Re1 Re4 Se2 -108.36(4) . . . . ?
N1 Re1 Re4 Se5 53.8(3) . . . . ?
Se3 Re1 Re4 Se5 -178.90(5) . . . . ?
Se8 Re1 Re4 Se5 110.89(5) . . . . ?
Se4 Re1 Re4 Se5 -71.34(5) . . . . ?
Re2 Re1 Re4 Se5 -124.78(4) . . . . ?
Re6 Re1 Re4 Se5 -69.33(4) . . . . ?
Re5 Re1 Re4 Se5 -179.35(4) . . . . ?
N1 Re1 Re4 Se1 -129.3(3) . . . . ?
Se3 Re1 Re4 Se1 -2.02(6) . . . . ?
Se8 Re1 Re4 Se1 -72.23(5) . . . . ?
Se5 Re1 Re4 Se1 176.88(5) . . . . ?
Se4 Re1 Re4 Se1 105.54(5) . . . . ?
Re2 Re1 Re4 Se1 52.10(4) . . . . ?
Re6 Re1 Re4 Se1 107.55(4) . . . . ?
Re5 Re1 Re4 Se1 -2.47(4) . . . . ?
N1 Re1 Re4 Se8 -57.1(3) . . . . ?
Se3 Re1 Re4 Se8 70.21(5) . . . . ?
Se5 Re1 Re4 Se8 -110.89(4) . . . . ?
Se4 Re1 Re4 Se8 177.77(5) . . . . ?
Re2 Re1 Re4 Se8 124.33(4) . . . . ?
Re6 Re1 Re4 Se8 179.78(4) . . . . ?
Re5 Re1 Re4 Se8 69.76(4) . . . . ?
N1 Re1 Re4 P4 -2.4(3) . . . . ?
Se3 Re1 Re4 P4 124.89(12) . . . . ?
Se8 Re1 Re4 P4 54.67(12) . . . . ?
Se5 Re1 Re4 P4 -56.21(12) . . . . ?
Se4 Re1 Re4 P4 -127.55(12) . . . . ?
Re2 Re1 Re4 P4 179.01(12) . . . . ?
Re6 Re1 Re4 P4 -125.54(12) . . . . ?
Re5 Re1 Re4 P4 124.44(12) . . . . ?
N1 Re1 Re4 Re5 -126.8(3) . . . . ?
Se3 Re1 Re4 Re5 0.45(4) . . . . ?
Se8 Re1 Re4 Re5 -69.76(4) . . . . ?
Se5 Re1 Re4 Re5 179.35(4) . . . . ?
Se4 Re1 Re4 Re5 108.01(4) . . . . ?
Re2 Re1 Re4 Re5 54.57(2) . . . . ?
Re6 Re1 Re4 Re5 110.02(2) . . . . ?
N1 Re1 Re4 Re6 123.2(3) . . . . ?
Se3 Re1 Re4 Re6 -109.57(4) . . . . ?
Se8 Re1 Re4 Re6 -179.78(4) . . . . ?
Se5 Re1 Re4 Re6 69.33(4) . . . . ?
Se4 Re1 Re4 Re6 -2.01(4) . . . . ?
Re2 Re1 Re4 Re6 -55.45(2) . . . . ?
Re5 Re1 Re4 Re6 -110.02(2) . . . . ?
N1 Re1 Re4 Re3 177.8(3) . . . . ?
Se3 Re1 Re4 Re3 -54.90(4) . . . . ?
Se8 Re1 Re4 Re3 -125.11(4) . . . . ?
Se5 Re1 Re4 Re3 124.00(4) . . . . ?
Se4 Re1 Re4 Re3 52.66(4) . . . . ?
Re2 Re1 Re4 Re3 -0.78(2) . . . . ?
Re6 Re1 Re4 Re3 54.672(19) . . . . ?
Re5 Re1 Re4 Re3 -55.35(2) . . . . ?
P3 Re3 Re4 Se2 -49.17(13) . . . . ?
Se7 Re3 Re4 Se2 71.76(5) . . . . ?
Se6 Re3 Re4 Se2 178.66(5) . . . . ?
Se1 Re3 Re4 Se2 -111.64(4) . . . . ?
Re2 Re3 Re4 Se2 124.92(4) . . . . ?
Re6 Re3 Re4 Se2 69.71(3) . . . . ?
Re5 Re3 Re4 Se2 179.12(4) . . . . ?
P3 Re3 Re4 Se5 -120.04(12) . . . . ?
Se7 Re3 Re4 Se5 0.89(6) . . . . ?
Se6 Re3 Re4 Se5 107.79(5) . . . . ?
Se1 Re3 Re4 Se5 177.49(5) . . . . ?
Se2 Re3 Re4 Se5 -70.87(5) . . . . ?
Re2 Re3 Re4 Se5 54.05(4) . . . . ?
Re6 Re3 Re4 Se5 -1.16(4) . . . . ?
Re5 Re3 Re4 Se5 108.26(4) . . . . ?
P3 Re3 Re4 Se1 62.47(12) . . . . ?
Se7 Re3 Re4 Se1 -176.60(5) . . . . ?
Se6 Re3 Re4 Se1 -69.70(5) . . . . ?
Se2 Re3 Re4 Se1 111.64(4) . . . . ?
Re2 Re3 Re4 Se1 -123.45(4) . . . . ?
Re6 Re3 Re4 Se1 -178.65(3) . . . . ?
Re5 Re3 Re4 Se1 -69.24(3) . . . . ?
P3 Re3 Re4 Se8 134.08(12) . . . . ?
Se7 Re3 Re4 Se8 -104.99(5) . . . . ?
Se6 Re3 Re4 Se8 1.91(6) . . . . ?
Se1 Re3 Re4 Se8 71.61(5) . . . . ?
Se2 Re3 Re4 Se8 -176.75(5) . . . . ?
Re2 Re3 Re4 Se8 -51.83(4) . . . . ?
Re6 Re3 Re4 Se8 -107.04(4) . . . . ?
Re5 Re3 Re4 Se8 2.37(4) . . . . ?
P3 Re3 Re4 P4 6.91(17) . . . . ?
Se7 Re3 Re4 P4 127.84(12) . . . . ?
Se6 Re3 Re4 P4 -125.26(12) . . . . ?
Se1 Re3 Re4 P4 -55.56(12) . . . . ?
Se2 Re3 Re4 P4 56.08(12) . . . . ?
Re2 Re3 Re4 P4 -179.01(12) . . . . ?
Re6 Re3 Re4 P4 125.79(12) . . . . ?
Re5 Re3 Re4 P4 -124.80(12) . . . . ?
P3 Re3 Re4 Re1 -173.31(12) . . . . ?
Se7 Re3 Re4 Re1 -52.38(4) . . . . ?
Se6 Re3 Re4 Re1 54.52(4) . . . . ?
Se1 Re3 Re4 Re1 124.22(4) . . . . ?
Se2 Re3 Re4 Re1 -124.14(4) . . . . ?
Re2 Re3 Re4 Re1 0.78(2) . . . . ?
Re6 Re3 Re4 Re1 -54.430(19) . . . . ?
Re5 Re3 Re4 Re1 54.98(2) . . . . ?
P3 Re3 Re4 Re5 131.70(12) . . . . ?
Se7 Re3 Re4 Re5 -107.36(4) . . . . ?
Se6 Re3 Re4 Re5 -0.46(4) . . . . ?
Se1 Re3 Re4 Re5 69.24(3) . . . . ?
Se2 Re3 Re4 Re5 -179.12(4) . . . . ?
Re2 Re3 Re4 Re5 -54.21(2) . . . . ?
Re6 Re3 Re4 Re5 -109.41(2) . . . . ?
P3 Re3 Re4 Re6 -118.88(12) . . . . ?
Se7 Re3 Re4 Re6 2.05(4) . . . . ?
Se6 Re3 Re4 Re6 108.95(4) . . . . ?
Se1 Re3 Re4 Re6 178.65(3) . . . . ?
Se2 Re3 Re4 Re6 -69.71(3) . . . . ?
Re2 Re3 Re4 Re6 55.21(2) . . . . ?
Re5 Re3 Re4 Re6 109.41(2) . . . . ?
N2 Re2 Re5 Se6 -55.8(2) . . . . ?
Se4 Re2 Re5 Se6 176.75(5) . . . . ?
Se7 Re2 Re5 Se6 70.52(5) . . . . ?
Se3 Re2 Re5 Se6 -113.37(5) . . . . ?
Re1 Re2 Re5 Se6 177.83(4) . . . . ?
Re3 Re2 Re5 Se6 68.75(3) . . . . ?
Re6 Re2 Re5 Se6 123.59(4) . . . . ?
N2 Re2 Re5 P5 -1.1(3) . . . . ?
Se4 Re2 Re5 P5 -128.56(12) . . . . ?
Se7 Re2 Re5 P5 125.22(12) . . . . ?
Se6 Re2 Re5 P5 54.70(12) . . . . ?
Se3 Re2 Re5 P5 -58.67(12) . . . . ?
Re1 Re2 Re5 P5 -127.47(11) . . . . ?
Re3 Re2 Re5 P5 123.44(11) . . . . ?
Re6 Re2 Re5 P5 178.28(11) . . . . ?
N2 Re2 Re5 Se1 -125.7(2) . . . . ?
Se4 Re2 Re5 Se1 106.80(5) . . . . ?
Se7 Re2 Re5 Se1 0.58(5) . . . . ?
Se6 Re2 Re5 Se1 -69.94(5) . . . . ?
Se3 Re2 Re5 Se1 176.69(5) . . . . ?
Re1 Re2 Re5 Se1 107.89(4) . . . . ?
Re3 Re2 Re5 Se1 -1.19(4) . . . . ?
Re6 Re2 Re5 Se1 53.64(4) . . . . ?
N2 Re2 Re5 Se3 57.6(2) . . . . ?
Se4 Re2 Re5 Se3 -69.89(5) . . . . ?
Se7 Re2 Re5 Se3 -176.11(5) . . . . ?
Se6 Re2 Re5 Se3 113.37(5) . . . . ?
Re1 Re2 Re5 Se3 -68.80(4) . . . . ?
Re3 Re2 Re5 Se3 -177.89(4) . . . . ?
Re6 Re2 Re5 Se3 -123.05(4) . . . . ?
N2 Re2 Re5 Se8 127.4(2) . . . . ?
Se4 Re2 Re5 Se8 -0.04(5) . . . . ?
Se7 Re2 Re5 Se8 -106.26(5) . . . . ?
Se6 Re2 Re5 Se8 -176.78(5) . . . . ?
Se3 Re2 Re5 Se8 69.85(5) . . . . ?
Re1 Re2 Re5 Se8 1.05(4) . . . . ?
Re3 Re2 Re5 Se8 -108.03(4) . . . . ?
Re6 Re2 Re5 Se8 -53.19(4) . . . . ?
N2 Re2 Re5 Re1 126.4(2) . . . . ?
Se4 Re2 Re5 Re1 -1.09(4) . . . . ?
Se7 Re2 Re5 Re1 -107.31(4) . . . . ?
Se6 Re2 Re5 Re1 -177.83(4) . . . . ?
Se3 Re2 Re5 Re1 68.80(4) . . . . ?
Re3 Re2 Re5 Re1 -109.08(2) . . . . ?
Re6 Re2 Re5 Re1 -54.246(18) . . . . ?
N2 Re2 Re5 Re4 -179.1(2) . . . . ?
Se4 Re2 Re5 Re4 53.40(4) . . . . ?
Se7 Re2 Re5 Re4 -52.82(4) . . . . ?
Se6 Re2 Re5 Re4 -123.34(4) . . . . ?
Se3 Re2 Re5 Re4 123.29(4) . . . . ?
Re1 Re2 Re5 Re4 54.492(19) . . . . ?
Re3 Re2 Re5 Re4 -54.592(17) . . . . ?
Re6 Re2 Re5 Re4 0.246(19) . . . . ?
N2 Re2 Re5 Re3 -124.5(2) . . . . ?
Se4 Re2 Re5 Re3 108.00(4) . . . . ?
Se7 Re2 Re5 Re3 1.77(4) . . . . ?
Se6 Re2 Re5 Re3 -68.75(3) . . . . ?
Se3 Re2 Re5 Re3 177.89(4) . . . . ?
Re1 Re2 Re5 Re3 109.08(2) . . . . ?
Re6 Re2 Re5 Re3 54.837(18) . . . . ?
N1 Re1 Re5 Se6 -127.5(2) . . . . ?
Se3 Re1 Re5 Se6 -71.83(5) . . . . ?
Se8 Re1 Re5 Se6 176.80(5) . . . . ?
Se5 Re1 Re5 Se6 107.09(5) . . . . ?
Se4 Re1 Re5 Se6 -1.03(5) . . . . ?
Re2 Re1 Re5 Se6 -2.10(4) . . . . ?
Re6 Re1 Re5 Se6 52.92(4) . . . . ?
Re4 Re1 Re5 Se6 107.71(4) . . . . ?
N1 Re1 Re5 P5 -3.9(3) . . . . ?
Se3 Re1 Re5 P5 51.79(15) . . . . ?
Se8 Re1 Re5 P5 -59.58(15) . . . . ?
Se5 Re1 Re5 P5 -129.29(15) . . . . ?
Se4 Re1 Re5 P5 122.59(15) . . . . ?
Re2 Re1 Re5 P5 121.52(14) . . . . ?
Re6 Re1 Re5 P5 176.54(14) . . . . ?
Re4 Re1 Re5 P5 -128.67(14) . . . . ?
N1 Re1 Re5 Se1 127.2(2) . . . . ?
Se3 Re1 Re5 Se1 -177.09(5) . . . . ?
Se8 Re1 Re5 Se1 71.54(5) . . . . ?
Se5 Re1 Re5 Se1 1.83(5) . . . . ?
Se4 Re1 Re5 Se1 -106.29(5) . . . . ?
Re2 Re1 Re5 Se1 -107.36(4) . . . . ?
Re6 Re1 Re5 Se1 -52.34(4) . . . . ?
Re4 Re1 Re5 Se1 2.45(4) . . . . ?
N1 Re1 Re5 Se3 -55.7(2) . . . . ?
Se8 Re1 Re5 Se3 -111.37(5) . . . . ?
Se5 Re1 Re5 Se3 178.91(5) . . . . ?
Se4 Re1 Re5 Se3 70.80(5) . . . . ?
Re2 Re1 Re5 Se3 69.72(4) . . . . ?
Re6 Re1 Re5 Se3 124.74(4) . . . . ?
Re4 Re1 Re5 Se3 179.54(4) . . . . ?
N1 Re1 Re5 Se8 55.7(2) . . . . ?
Se3 Re1 Re5 Se8 111.37(5) . . . . ?
Se5 Re1 Re5 Se8 -69.71(5) . . . . ?
Se4 Re1 Re5 Se8 -177.83(5) . . . . ?
Re2 Re1 Re5 Se8 -178.90(4) . . . . ?
Re6 Re1 Re5 Se8 -123.88(3) . . . . ?
Re4 Re1 Re5 Se8 -69.09(3) . . . . ?
N1 Re1 Re5 Re2 -125.4(2) . . . . ?
Se3 Re1 Re5 Re2 -69.72(4) . . . . ?
Se8 Re1 Re5 Re2 178.90(4) . . . . ?
Se5 Re1 Re5 Re2 109.19(4) . . . . ?
Se4 Re1 Re5 Re2 1.07(4) . . . . ?
Re6 Re1 Re5 Re2 55.019(19) . . . . ?
Re4 Re1 Re5 Re2 109.81(2) . . . . ?
N1 Re1 Re5 Re4 124.7(2) . . . . ?
Se3 Re1 Re5 Re4 -179.54(4) . . . . ?
Se8 Re1 Re5 Re4 69.09(3) . . . . ?
Se5 Re1 Re5 Re4 -0.62(4) . . . . ?
Se4 Re1 Re5 Re4 -108.74(4) . . . . ?
Re2 Re1 Re5 Re4 -109.81(2) . . . . ?
Re6 Re1 Re5 Re4 -54.795(19) . . . . ?
N1 Re1 Re5 Re3 179.9(2) . . . . ?
Se3 Re1 Re5 Re3 -124.43(4) . . . . ?
Se8 Re1 Re5 Re3 124.20(3) . . . . ?
Se5 Re1 Re5 Re3 54.49(4) . . . . ?
Se4 Re1 Re5 Re3 -53.63(4) . . . . ?
Re2 Re1 Re5 Re3 -54.704(19) . . . . ?
Re6 Re1 Re5 Re3 0.316(19) . . . . ?
Re4 Re1 Re5 Re3 55.111(18) . . . . ?
Se2 Re4 Re5 Se6 -0.38(5) . . . . ?
Se5 Re4 Re5 Se6 -107.61(5) . . . . ?
Se1 Re4 Re5 Se6 69.21(5) . . . . ?
Se8 Re4 Re5 Se6 -177.10(5) . . . . ?
P4 Re4 Re5 Se6 126.89(10) . . . . ?
Re1 Re4 Re5 Se6 -108.23(4) . . . . ?
Re6 Re4 Re5 Se6 -54.16(4) . . . . ?
Re3 Re4 Re5 Se6 0.47(4) . . . . ?
Se2 Re4 Re5 P5 -124.34(13) . . . . ?
Se5 Re4 Re5 P5 128.44(13) . . . . ?
Se1 Re4 Re5 P5 -54.74(13) . . . . ?
Se8 Re4 Re5 P5 58.94(13) . . . . ?
P4 Re4 Re5 P5 2.94(16) . . . . ?
Re1 Re4 Re5 P5 127.81(12) . . . . ?
Re6 Re4 Re5 P5 -178.11(12) . . . . ?
Re3 Re4 Re5 P5 -123.49(12) . . . . ?
Se2 Re4 Re5 Se1 -69.60(5) . . . . ?
Se5 Re4 Re5 Se1 -176.82(5) . . . . ?
Se8 Re4 Re5 Se1 113.68(5) . . . . ?
P4 Re4 Re5 Se1 57.68(10) . . . . ?
Re1 Re4 Re5 Se1 -177.45(4) . . . . ?
Re6 Re4 Re5 Se1 -123.37(4) . . . . ?
Re3 Re4 Re5 Se1 -68.75(4) . . . . ?
Se2 Re4 Re5 Se3 107.41(5) . . . . ?
Se5 Re4 Re5 Se3 0.18(6) . . . . ?
Se1 Re4 Re5 Se3 177.01(5) . . . . ?
Se8 Re4 Re5 Se3 -69.31(5) . . . . ?
P4 Re4 Re5 Se3 -125.31(10) . . . . ?
Re1 Re4 Re5 Se3 -0.44(4) . . . . ?
Re6 Re4 Re5 Se3 53.64(4) . . . . ?
Re3 Re4 Re5 Se3 108.26(4) . . . . ?
Se2 Re4 Re5 Se8 176.72(5) . . . . ?
Se5 Re4 Re5 Se8 69.50(5) . . . . ?
Se1 Re4 Re5 Se8 -113.68(5) . . . . ?
P4 Re4 Re5 Se8 -56.00(10) . . . . ?
Re1 Re4 Re5 Se8 68.87(3) . . . . ?
Re6 Re4 Re5 Se8 122.95(4) . . . . ?
Re3 Re4 Re5 Se8 177.57(4) . . . . ?
Se2 Re4 Re5 Re2 53.53(4) . . . . ?
Se5 Re4 Re5 Re2 -53.70(4) . . . . ?
Se1 Re4 Re5 Re2 123.12(4) . . . . ?
Se8 Re4 Re5 Re2 -123.19(4) . . . . ?
P4 Re4 Re5 Re2 -179.20(10) . . . . ?
Re1 Re4 Re5 Re2 -54.324(18) . . . . ?
Re6 Re4 Re5 Re2 -0.246(19) . . . . ?
Re3 Re4 Re5 Re2 54.375(18) . . . . ?
Se2 Re4 Re5 Re1 107.85(4) . . . . ?
Se5 Re4 Re5 Re1 0.63(4) . . . . ?
Se1 Re4 Re5 Re1 177.45(4) . . . . ?
Se8 Re4 Re5 Re1 -68.87(3) . . . . ?
P4 Re4 Re5 Re1 -124.87(10) . . . . ?
Re6 Re4 Re5 Re1 54.078(19) . . . . ?
Re3 Re4 Re5 Re1 108.70(2) . . . . ?
Se2 Re4 Re5 Re3 -0.85(3) . . . . ?
Se5 Re4 Re5 Re3 -108.07(4) . . . . ?
Se1 Re4 Re5 Re3 68.75(4) . . . . ?
Se8 Re4 Re5 Re3 -177.57(4) . . . . ?
P4 Re4 Re5 Re3 126.43(10) . . . . ?
Re1 Re4 Re5 Re3 -108.70(2) . . . . ?
Re6 Re4 Re5 Re3 -54.621(18) . . . . ?
P3 Re3 Re5 Se6 51.94(11) . . . . ?
Se7 Re3 Re5 Se6 -71.52(5) . . . . ?
Se1 Re3 Re5 Se6 111.47(5) . . . . ?
Se2 Re3 Re5 Se6 -178.68(5) . . . . ?
Re2 Re3 Re5 Se6 -69.78(4) . . . . ?
Re6 Re3 Re5 Se6 -124.78(4) . . . . ?
Re4 Re3 Re5 Se6 -179.52(4) . . . . ?
P3 Re3 Re5 P5 0.00(18) . . . . ?
Se7 Re3 Re5 P5 -123.47(14) . . . . ?
Se6 Re3 Re5 P5 -51.95(14) . . . . ?
Se1 Re3 Re5 P5 59.52(14) . . . . ?
Se2 Re3 Re5 P5 129.37(14) . . . . ?
Re2 Re3 Re5 P5 -121.73(14) . . . . ?
Re6 Re3 Re5 P5 -176.73(13) . . . . ?
Re4 Re3 Re5 P5 128.54(14) . . . . ?
P3 Re3 Re5 Se1 -59.52(11) . . . . ?
Se7 Re3 Re5 Se1 177.01(5) . . . . ?
Se6 Re3 Re5 Se1 -111.47(5) . . . . ?
Se2 Re3 Re5 Se1 69.85(5) . . . . ?
Re2 Re3 Re5 Se1 178.75(4) . . . . ?
Re6 Re3 Re5 Se1 123.75(4) . . . . ?
Re4 Re3 Re5 Se1 69.02(3) . . . . ?
P3 Re3 Re5 Se3 123.77(11) . . . . ?
Se7 Re3 Re5 Se3 0.31(5) . . . . ?
Se6 Re3 Re5 Se3 71.83(5) . . . . ?
Se1 Re3 Re5 Se3 -176.70(5) . . . . ?
Se2 Re3 Re5 Se3 -106.85(5) . . . . ?
Re2 Re3 Re5 Se3 2.05(4) . . . . ?
Re6 Re3 Re5 Se3 -52.95(4) . . . . ?
Re4 Re3 Re5 Se3 -107.69(4) . . . . ?
P3 Re3 Re5 Se8 -130.88(11) . . . . ?
Se7 Re3 Re5 Se8 105.65(5) . . . . ?
Se6 Re3 Re5 Se8 177.17(5) . . . . ?
Se1 Re3 Re5 Se8 -71.36(5) . . . . ?
Se2 Re3 Re5 Se8 -1.50(5) . . . . ?
Re2 Re3 Re5 Se8 107.40(4) . . . . ?
Re6 Re3 Re5 Se8 52.39(4) . . . . ?
Re4 Re3 Re5 Se8 -2.34(4) . . . . ?
P3 Re3 Re5 Re2 121.72(11) . . . . ?
Se7 Re3 Re5 Re2 -1.74(4) . . . . ?
Se6 Re3 Re5 Re2 69.78(4) . . . . ?
Se1 Re3 Re5 Re2 -178.75(4) . . . . ?
Se2 Re3 Re5 Re2 -108.90(4) . . . . ?
Re6 Re3 Re5 Re2 -55.004(18) . . . . ?
Re4 Re3 Re5 Re2 -109.74(2) . . . . ?
P3 Re3 Re5 Re1 176.41(11) . . . . ?
Se7 Re3 Re5 Re1 52.95(4) . . . . ?
Se6 Re3 Re5 Re1 124.47(4) . . . . ?
Se1 Re3 Re5 Re1 -124.06(4) . . . . ?
Se2 Re3 Re5 Re1 -54.21(4) . . . . ?
Re2 Re3 Re5 Re1 54.690(18) . . . . ?
Re6 Re3 Re5 Re1 -0.313(19) . . . . ?
Re4 Re3 Re5 Re1 -55.048(18) . . . . ?
P3 Re3 Re5 Re4 -128.54(11) . . . . ?
Se7 Re3 Re5 Re4 108.00(4) . . . . ?
Se6 Re3 Re5 Re4 179.52(4) . . . . ?
Se1 Re3 Re5 Re4 -69.02(3) . . . . ?
Se2 Re3 Re5 Re4 0.84(3) . . . . ?
Re2 Re3 Re5 Re4 109.74(2) . . . . ?
Re6 Re3 Re5 Re4 54.735(18) . . . . ?
N1 Re1 Re6 Se7 126.4(2) . . . . ?
Se3 Re1 Re6 Se7 -0.11(6) . . . . ?
Se8 Re1 Re6 Se7 -108.44(5) . . . . ?
Se5 Re1 Re6 Se7 -177.28(5) . . . . ?
Se4 Re1 Re6 Se7 69.28(5) . . . . ?
Re2 Re1 Re6 Se7 0.49(4) . . . . ?
Re5 Re1 Re6 Se7 -53.99(4) . . . . ?
Re4 Re1 Re6 Se7 -108.65(4) . . . . ?
N1 Re1 Re6 Se4 57.2(2) . . . . ?
Se3 Re1 Re6 Se4 -69.39(5) . . . . ?
Se8 Re1 Re6 Se4 -177.72(5) . . . . ?
Se5 Re1 Re6 Se4 113.44(5) . . . . ?
Re2 Re1 Re6 Se4 -68.78(4) . . . . ?
Re5 Re1 Re6 Se4 -123.26(4) . . . . ?
Re4 Re1 Re6 Se4 -177.93(4) . . . . ?
N1 Re1 Re6 Se5 -56.3(2) . . . . ?
Se3 Re1 Re6 Se5 177.17(5) . . . . ?
Se8 Re1 Re6 Se5 68.84(5) . . . . ?
Se4 Re1 Re6 Se5 -113.44(5) . . . . ?
Re2 Re1 Re6 Se5 177.78(4) . . . . ?
Re5 Re1 Re6 Se5 123.30(3) . . . . ?
Re4 Re1 Re6 Se5 68.63(3) . . . . ?
N1 Re1 Re6 P6 -4.0(3) . . . . ?
Se3 Re1 Re6 P6 -130.58(10) . . . . ?
Se8 Re1 Re6 P6 121.09(10) . . . . ?
Se5 Re1 Re6 P6 52.25(10) . . . . ?
Se4 Re1 Re6 P6 -61.19(10) . . . . ?
Re2 Re1 Re6 P6 -129.98(10) . . . . ?
Re5 Re1 Re6 P6 175.55(9) . . . . ?
Re4 Re1 Re6 P6 120.88(10) . . . . ?
N1 Re1 Re6 Se2 -126.5(2) . . . . ?
Se3 Re1 Re6 Se2 106.90(5) . . . . ?
Se8 Re1 Re6 Se2 -1.43(5) . . . . ?
Se5 Re1 Re6 Se2 -70.27(4) . . . . ?
Se4 Re1 Re6 Se2 176.29(5) . . . . ?
Re2 Re1 Re6 Se2 107.51(4) . . . . ?
Re5 Re1 Re6 Se2 53.03(4) . . . . ?
Re4 Re1 Re6 Se2 -1.64(3) . . . . ?
N1 Re1 Re6 Re3 -179.9(2) . . . . ?
Se3 Re1 Re6 Re3 53.55(4) . . . . ?
Se8 Re1 Re6 Re3 -54.77(4) . . . . ?
Se5 Re1 Re6 Re3 -123.62(3) . . . . ?
Se4 Re1 Re6 Re3 122.94(4) . . . . ?
Re2 Re1 Re6 Re3 54.162(18) . . . . ?
Re5 Re1 Re6 Re3 -0.318(19) . . . . ?
Re4 Re1 Re6 Re3 -54.984(17) . . . . ?
N1 Re1 Re6 Re4 -124.9(2) . . . . ?
Se3 Re1 Re6 Re4 108.54(4) . . . . ?
Se8 Re1 Re6 Re4 0.21(4) . . . . ?
Se5 Re1 Re6 Re4 -68.63(3) . . . . ?
Se4 Re1 Re6 Re4 177.93(4) . . . . ?
Re2 Re1 Re6 Re4 109.15(2) . . . . ?
Re5 Re1 Re6 Re4 54.666(18) . . . . ?
N1 Re1 Re6 Re2 126.0(2) . . . . ?
Se3 Re1 Re6 Re2 -0.61(4) . . . . ?
Se8 Re1 Re6 Re2 -108.93(4) . . . . ?
Se5 Re1 Re6 Re2 -177.78(4) . . . . ?
Se4 Re1 Re6 Re2 68.78(4) . . . . ?
Re5 Re1 Re6 Re2 -54.480(19) . . . . ?
Re4 Re1 Re6 Re2 -109.15(2) . . . . ?
P3 Re3 Re6 Se7 -53.87(10) . . . . ?
Se6 Re3 Re6 Se7 70.64(5) . . . . ?
Se1 Re3 Re6 Se7 176.57(5) . . . . ?
Se2 Re3 Re6 Se7 -113.63(5) . . . . ?
Re2 Re3 Re6 Se7 68.93(4) . . . . ?
Re4 Re3 Re6 Se7 177.87(4) . . . . ?
Re5 Re3 Re6 Se7 123.32(4) . . . . ?
P3 Re3 Re6 Se4 -122.78(10) . . . . ?
Se7 Re3 Re6 Se4 -68.91(5) . . . . ?
Se6 Re3 Re6 Se4 1.74(6) . . . . ?
Se1 Re3 Re6 Se4 107.67(5) . . . . ?
Se2 Re3 Re6 Se4 177.47(5) . . . . ?
Re2 Re3 Re6 Se4 0.02(4) . . . . ?
Re4 Re3 Re6 Se4 108.96(4) . . . . ?
Re5 Re3 Re6 Se4 54.42(4) . . . . ?
P3 Re3 Re6 Se5 129.41(10) . . . . ?
Se7 Re3 Re6 Se5 -176.71(5) . . . . ?
Se6 Re3 Re6 Se5 -106.07(5) . . . . ?
Se1 Re3 Re6 Se5 -0.14(5) . . . . ?
Se2 Re3 Re6 Se5 69.66(5) . . . . ?
Re2 Re3 Re6 Se5 -107.79(4) . . . . ?
Re4 Re3 Re6 Se5 1.15(4) . . . . ?
Re5 Re3 Re6 Se5 -53.39(4) . . . . ?
P3 Re3 Re6 P6 8.10(15) . . . . ?
Se7 Re3 Re6 P6 61.97(12) . . . . ?
Se6 Re3 Re6 P6 132.62(12) . . . . ?
Se1 Re3 Re6 P6 -121.45(12) . . . . ?
Se2 Re3 Re6 P6 -51.65(12) . . . . ?
Re2 Re3 Re6 P6 130.90(11) . . . . ?
Re4 Re3 Re6 P6 -120.16(11) . . . . ?
Re5 Re3 Re6 P6 -174.70(11) . . . . ?
P3 Re3 Re6 Se2 59.75(10) . . . . ?
Se7 Re3 Re6 Se2 113.63(5) . . . . ?
Se6 Re3 Re6 Se2 -175.73(5) . . . . ?
Se1 Re3 Re6 Se2 -69.80(5) . . . . ?
Re2 Re3 Re6 Se2 -177.45(4) . . . . ?
Re4 Re3 Re6 Se2 -68.50(3) . . . . ?
Re5 Re3 Re6 Se2 -123.05(4) . . . . ?
P3 Re3 Re6 Re1 -176.88(9) . . . . ?
Se7 Re3 Re6 Re1 -123.01(4) . . . . ?
Se6 Re3 Re6 Re1 -52.37(4) . . . . ?
Se1 Re3 Re6 Re1 53.56(4) . . . . ?
Se2 Re3 Re6 Re1 123.36(4) . . . . ?
Re2 Re3 Re6 Re1 -54.083(19) . . . . ?
Re4 Re3 Re6 Re1 54.860(18) . . . . ?
Re5 Re3 Re6 Re1 0.315(19) . . . . ?
P3 Re3 Re6 Re4 128.26(9) . . . . ?
Se7 Re3 Re6 Re4 -177.87(4) . . . . ?
Se6 Re3 Re6 Re4 -107.23(4) . . . . ?
Se1 Re3 Re6 Re4 -1.30(3) . . . . ?
Se2 Re3 Re6 Re4 68.50(3) . . . . ?
Re2 Re3 Re6 Re4 -108.94(2) . . . . ?
Re5 Re3 Re6 Re4 -54.545(18) . . . . ?
P3 Re3 Re6 Re2 -122.80(9) . . . . ?
Se7 Re3 Re6 Re2 -68.93(4) . . . . ?
Se6 Re3 Re6 Re2 1.72(4) . . . . ?
Se1 Re3 Re6 Re2 107.65(4) . . . . ?
Se2 Re3 Re6 Re2 177.45(4) . . . . ?
Re4 Re3 Re6 Re2 108.94(2) . . . . ?
Re5 Re3 Re6 Re2 54.398(19) . . . . ?
Se2 Re4 Re6 Se7 -71.03(5) . . . . ?
Se5 Re4 Re6 Se7 176.74(5) . . . . ?
Se1 Re4 Re6 Se7 -0.77(5) . . . . ?
Se8 Re4 Re6 Se7 107.05(5) . . . . ?
P4 Re4 Re6 Se7 -128.14(10) . . . . ?
Re1 Re4 Re6 Se7 107.25(4) . . . . ?
Re5 Re4 Re6 Se7 52.93(4) . . . . ?
Re3 Re4 Re6 Se7 -2.06(4) . . . . ?
Se2 Re4 Re6 Se4 -176.27(5) . . . . ?
Se5 Re4 Re6 Se4 71.50(5) . . . . ?
Se1 Re4 Re6 Se4 -106.00(5) . . . . ?
Se8 Re4 Re6 Se4 1.81(5) . . . . ?
P4 Re4 Re6 Se4 126.62(10) . . . . ?
Re1 Re4 Re6 Se4 2.02(4) . . . . ?
Re5 Re4 Re6 Se4 -52.31(4) . . . . ?
Re3 Re4 Re6 Se4 -107.30(4) . . . . ?
Se2 Re4 Re6 Se5 112.23(5) . . . . ?
Se1 Re4 Re6 Se5 -177.50(5) . . . . ?
Se8 Re4 Re6 Se5 -69.69(5) . . . . ?
P4 Re4 Re6 Se5 55.12(10) . . . . ?
Re1 Re4 Re6 Se5 -69.48(3) . . . . ?
Re5 Re4 Re6 Se5 -123.81(4) . . . . ?
Re3 Re4 Re6 Se5 -178.80(4) . . . . ?
Se2 Re4 Re6 P6 63.52(10) . . . . ?
Se5 Re4 Re6 P6 -48.71(10) . . . . ?
Se1 Re4 Re6 P6 133.79(10) . . . . ?
Se8 Re4 Re6 P6 -118.40(10) . . . . ?
P4 Re4 Re6 P6 6.42(14) . . . . ?
Re1 Re4 Re6 P6 -118.19(10) . . . . ?
Re5 Re4 Re6 P6 -172.52(10) . . . . ?
Re3 Re4 Re6 P6 132.49(10) . . . . ?
Se5 Re4 Re6 Se2 -112.23(5) . . . . ?
Se1 Re4 Re6 Se2 70.27(4) . . . . ?
Se8 Re4 Re6 Se2 178.08(5) . . . . ?
P4 Re4 Re6 Se2 -57.11(10) . . . . ?
Re1 Re4 Re6 Se2 178.29(4) . . . . ?
Re5 Re4 Re6 Se2 123.96(3) . . . . ?
Re3 Re4 Re6 Se2 68.97(3) . . . . ?
Se2 Re4 Re6 Re1 -178.29(4) . . . . ?
Se5 Re4 Re6 Re1 69.48(3) . . . . ?
Se1 Re4 Re6 Re1 -108.02(4) . . . . ?
Se8 Re4 Re6 Re1 -0.21(3) . . . . ?
P4 Re4 Re6 Re1 124.61(10) . . . . ?
Re5 Re4 Re6 Re1 -54.326(18) . . . . ?
Re3 Re4 Re6 Re1 -109.32(2) . . . . ?
Se2 Re4 Re6 Re3 -68.97(3) . . . . ?
Se5 Re4 Re6 Re3 178.80(4) . . . . ?
Se1 Re4 Re6 Re3 1.30(3) . . . . ?
Se8 Re4 Re6 Re3 109.11(4) . . . . ?
P4 Re4 Re6 Re3 -126.08(10) . . . . ?
Re1 Re4 Re6 Re3 109.32(2) . . . . ?
Re5 Re4 Re6 Re3 54.992(18) . . . . ?
Se2 Re4 Re6 Re2 -123.72(3) . . . . ?
Se5 Re4 Re6 Re2 124.05(4) . . . . ?
Se1 Re4 Re6 Re2 -53.45(4) . . . . ?
Se8 Re4 Re6 Re2 54.36(4) . . . . ?
P4 Re4 Re6 Re2 179.18(10) . . . . ?
Re1 Re4 Re6 Re2 54.570(18) . . . . ?
Re5 Re4 Re6 Re2 0.244(18) . . . . ?
Re3 Re4 Re6 Re2 -54.748(18) . . . . ?
N2 Re2 Re6 Se7 54.6(2) . . . . ?
Se4 Re2 Re6 Se7 110.62(5) . . . . ?
Se6 Re2 Re6 Se7 -71.07(5) . . . . ?
Se3 Re2 Re6 Se7 -178.89(5) . . . . ?
Re1 Re2 Re6 Se7 -179.48(4) . . . . ?
Re5 Re2 Re6 Se7 -124.78(4) . . . . ?
Re3 Re2 Re6 Se7 -69.36(3) . . . . ?
N2 Re2 Re6 Se4 -56.0(2) . . . . ?
Se7 Re2 Re6 Se4 -110.62(5) . . . . ?
Se6 Re2 Re6 Se4 178.32(5) . . . . ?
Se3 Re2 Re6 Se4 70.49(5) . . . . ?
Re1 Re2 Re6 Se4 69.90(4) . . . . ?
Re5 Re2 Re6 Se4 124.60(4) . . . . ?
Re3 Re2 Re6 Se4 -179.98(4) . . . . ?
N2 Re2 Re6 Se5 -128.1(2) . . . . ?
Se4 Re2 Re6 Se5 -72.05(5) . . . . ?
Se7 Re2 Re6 Se5 177.34(5) . . . . ?
Se6 Re2 Re6 Se5 106.27(5) . . . . ?
Se3 Re2 Re6 Se5 -1.55(5) . . . . ?
Re1 Re2 Re6 Se5 -2.15(3) . . . . ?
Re5 Re2 Re6 Se5 52.55(4) . . . . ?
Re3 Re2 Re6 Se5 107.97(4) . . . . ?
N2 Re2 Re6 P6 -9.1(3) . . . . ?
Se4 Re2 Re6 P6 46.94(11) . . . . ?
Se7 Re2 Re6 P6 -63.68(11) . . . . ?
Se6 Re2 Re6 P6 -134.75(11) . . . . ?
Se3 Re2 Re6 P6 117.43(12) . . . . ?
Re1 Re2 Re6 P6 116.84(11) . . . . ?
Re5 Re2 Re6 P6 171.54(11) . . . . ?
Re3 Re2 Re6 P6 -133.04(11) . . . . ?
N2 Re2 Re6 Se2 126.4(2) . . . . ?
Se4 Re2 Re6 Se2 -177.57(5) . . . . ?
Se7 Re2 Re6 Se2 71.81(5) . . . . ?
Se6 Re2 Re6 Se2 0.74(6) . . . . ?
Se3 Re2 Re6 Se2 -107.08(5) . . . . ?
Re1 Re2 Re6 Se2 -107.67(4) . . . . ?
Re5 Re2 Re6 Se2 -52.97(4) . . . . ?
Re3 Re2 Re6 Se2 2.45(4) . . . . ?
N2 Re2 Re6 Re1 -125.9(2) . . . . ?
Se4 Re2 Re6 Re1 -69.90(4) . . . . ?
Se7 Re2 Re6 Re1 179.48(4) . . . . ?
Se6 Re2 Re6 Re1 108.42(4) . . . . ?
Se3 Re2 Re6 Re1 0.59(4) . . . . ?
Re5 Re2 Re6 Re1 54.702(19) . . . . ?
Re3 Re2 Re6 Re1 110.12(2) . . . . ?
N2 Re2 Re6 Re3 124.0(2) . . . . ?
Se4 Re2 Re6 Re3 179.98(4) . . . . ?
Se7 Re2 Re6 Re3 69.36(3) . . . . ?
Se6 Re2 Re6 Re3 -1.71(4) . . . . ?
Se3 Re2 Re6 Re3 -109.53(4) . . . . ?
Re1 Re2 Re6 Re3 -110.12(2) . . . . ?
Re5 Re2 Re6 Re3 -55.418(19) . . . . ?
N2 Re2 Re6 Re4 179.1(2) . . . . ?
Se4 Re2 Re6 Re4 -124.85(4) . . . . ?
Se7 Re2 Re6 Re4 124.54(4) . . . . ?
Se6 Re2 Re6 Re4 53.47(4) . . . . ?
Se3 Re2 Re6 Re4 -54.35(4) . . . . ?
Re1 Re2 Re6 Re4 -54.947(19) . . . . ?
Re5 Re2 Re6 Re4 -0.246(19) . . . . ?
Re3 Re2 Re6 Re4 55.173(18) . . . . ?
Se2 Re4 Se1 Re3 52.23(3) . . . . ?
Se5 Re4 Se1 Re3 -31.3(6) . . . . ?
Se8 Re4 Se1 Re3 -123.86(3) . . . . ?
P4 Re4 Se1 Re3 144.77(8) . . . . ?
Re1 Re4 Se1 Re3 -69.82(3) . . . . ?
Re5 Re4 Se1 Re3 -72.33(3) . . . . ?
Re6 Re4 Se1 Re3 -1.32(3) . . . . ?
Se2 Re4 Se1 Re5 124.56(3) . . . . ?
Se5 Re4 Se1 Re5 41.1(6) . . . . ?
Se8 Re4 Se1 Re5 -51.53(3) . . . . ?
P4 Re4 Se1 Re5 -142.90(8) . . . . ?
Re1 Re4 Se1 Re5 2.50(4) . . . . ?
Re6 Re4 Se1 Re5 71.01(3) . . . . ?
Re3 Re4 Se1 Re5 72.33(3) . . . . ?
P3 Re3 Se1 Re4 -142.57(8) . . . . ?
Se7 Re3 Se1 Re4 38.5(5) . . . . ?
Se6 Re3 Se1 Re4 123.90(3) . . . . ?
Se2 Re3 Se1 Re4 -51.96(3) . . . . ?
Re2 Re3 Se1 Re4 70.54(3) . . . . ?
Re6 Re3 Se1 Re4 1.32(3) . . . . ?
Re5 Re3 Se1 Re4 71.75(2) . . . . ?
P3 Re3 Se1 Re5 145.68(8) . . . . ?
Se7 Re3 Se1 Re5 -33.3(5) . . . . ?
Se6 Re3 Se1 Re5 52.15(3) . . . . ?
Se2 Re3 Se1 Re5 -123.71(3) . . . . ?
Re2 Re3 Se1 Re5 -1.21(4) . . . . ?
Re6 Re3 Se1 Re5 -70.43(3) . . . . ?
Re4 Re3 Se1 Re5 -71.75(2) . . . . ?
Se6 Re5 Se1 Re4 -124.35(4) . . . . ?
P5 Re5 Se1 Re4 146.35(10) . . . . ?
Se3 Re5 Se1 Re4 -34.2(5) . . . . ?
Se8 Re5 Se1 Re4 51.09(4) . . . . ?
Re2 Re5 Se1 Re4 -71.00(3) . . . . ?
Re1 Re5 Se1 Re4 -2.50(4) . . . . ?
Re3 Re5 Se1 Re4 -72.22(3) . . . . ?
Se6 Re5 Se1 Re3 -52.14(4) . . . . ?
P5 Re5 Se1 Re3 -141.43(10) . . . . ?
Se3 Re5 Se1 Re3 38.0(5) . . . . ?
Se8 Re5 Se1 Re3 123.30(4) . . . . ?
Re2 Re5 Se1 Re3 1.22(4) . . . . ?
Re1 Re5 Se1 Re3 69.72(4) . . . . ?
Re4 Re5 Se1 Re3 72.22(3) . . . . ?
Se5 Re4 Se2 Re3 123.61(3) . . . . ?
Se1 Re4 Se2 Re3 -52.16(3) . . . . ?
Se8 Re4 Se2 Re3 46.1(6) . . . . ?
P4 Re4 Se2 Re3 -144.52(8) . . . . ?
Re1 Re4 Se2 Re3 69.93(3) . . . . ?
Re5 Re4 Se2 Re3 0.86(3) . . . . ?
Re6 Re4 Se2 Re3 71.60(2) . . . . ?
Se5 Re4 Se2 Re6 52.01(3) . . . . ?
Se1 Re4 Se2 Re6 -123.76(3) . . . . ?
Se8 Re4 Se2 Re6 -25.5(6) . . . . ?
P4 Re4 Se2 Re6 143.88(8) . . . . ?
Re1 Re4 Se2 Re6 -1.67(3) . . . . ?
Re5 Re4 Se2 Re6 -70.74(3) . . . . ?
Re3 Re4 Se2 Re6 -71.60(2) . . . . ?
P3 Re3 Se2 Re4 149.01(8) . . . . ?
Se7 Re3 Se2 Re4 -123.05(3) . . . . ?
Se6 Re3 Se2 Re4 -15.3(6) . . . . ?
Se1 Re3 Se2 Re4 52.13(3) . . . . ?
Re2 Re3 Se2 Re4 -69.42(3) . . . . ?
Re6 Re3 Se2 Re4 -71.96(3) . . . . ?
Re5 Re3 Se2 Re4 -0.85(3) . . . . ?
P3 Re3 Se2 Re6 -139.04(8) . . . . ?
Se7 Re3 Se2 Re6 -51.09(3) . . . . ?
Se6 Re3 Se2 Re6 56.6(6) . . . . ?
Se1 Re3 Se2 Re6 124.08(3) . . . . ?
Re2 Re3 Se2 Re6 2.53(4) . . . . ?
Re4 Re3 Se2 Re6 71.96(3) . . . . ?
Re5 Re3 Se2 Re6 71.10(3) . . . . ?
Se7 Re6 Se2 Re4 123.78(4) . . . . ?
Se4 Re6 Se2 Re4 44.1(5) . . . . ?
Se5 Re6 Se2 Re4 -51.73(4) . . . . ?
P6 Re6 Se2 Re4 -137.67(7) . . . . ?
Re1 Re6 Se2 Re4 1.68(3) . . . . ?
Re3 Re6 Se2 Re4 72.54(3) . . . . ?
Re2 Re6 Se2 Re4 70.05(3) . . . . ?
Se7 Re6 Se2 Re3 51.23(4) . . . . ?
Se4 Re6 Se2 Re3 -28.5(5) . . . . ?
Se5 Re6 Se2 Re3 -124.27(4) . . . . ?
P6 Re6 Se2 Re3 149.79(7) . . . . ?
Re1 Re6 Se2 Re3 -70.87(3) . . . . ?
Re4 Re6 Se2 Re3 -72.54(3) . . . . ?
Re2 Re6 Se2 Re3 -2.49(4) . . . . ?
N1 Re1 Se3 Re5 144.92(19) . . . . ?
Se8 Re1 Se3 Re5 52.97(4) . . . . ?
Se5 Re1 Se3 Re5 -18.3(10) . . . . ?
Se4 Re1 Se3 Re5 -123.74(4) . . . . ?
Re2 Re1 Se3 Re5 -71.53(3) . . . . ?
Re6 Re1 Se3 Re5 -70.91(4) . . . . ?
Re4 Re1 Se3 Re5 -0.46(4) . . . . ?
N1 Re1 Se3 Re2 -143.55(19) . . . . ?
Se8 Re1 Se3 Re2 124.49(4) . . . . ?
Se5 Re1 Se3 Re2 53.2(10) . . . . ?
Se4 Re1 Se3 Re2 -52.21(3) . . . . ?
Re6 Re1 Se3 Re2 0.62(4) . . . . ?
Re5 Re1 Se3 Re2 71.53(3) . . . . ?
Re4 Re1 Se3 Re2 71.07(4) . . . . ?
Se6 Re5 Se3 Re1 123.23(4) . . . . ?
P5 Re5 Se3 Re1 -147.40(10) . . . . ?
Se1 Re5 Se3 Re1 33.1(5) . . . . ?
Se8 Re5 Se3 Re1 -52.20(4) . . . . ?
Re2 Re5 Se3 Re1 71.59(3) . . . . ?
Re4 Re5 Se3 Re1 0.45(4) . . . . ?
Re3 Re5 Se3 Re1 69.51(4) . . . . ?
Se6 Re5 Se3 Re2 51.64(4) . . . . ?
P5 Re5 Se3 Re2 141.02(10) . . . . ?
Se1 Re5 Se3 Re2 -38.5(5) . . . . ?
Se8 Re5 Se3 Re2 -123.79(4) . . . . ?
Re1 Re5 Se3 Re2 -71.59(3) . . . . ?
Re4 Re5 Se3 Re2 -71.14(4) . . . . ?
Re3 Re5 Se3 Re2 -2.07(4) . . . . ?
N2 Re2 Se3 Re1 144.5(2) . . . . ?
Se4 Re2 Se3 Re1 52.62(3) . . . . ?
Se7 Re2 Se3 Re1 -14.2(7) . . . . ?
Se6 Re2 Se3 Re1 -123.67(4) . . . . ?
Re5 Re2 Se3 Re1 -72.23(3) . . . . ?
Re3 Re2 Se3 Re1 -70.12(4) . . . . ?
Re6 Re2 Se3 Re1 -0.60(4) . . . . ?
N2 Re2 Se3 Re5 -143.3(2) . . . . ?
Se4 Re2 Se3 Re5 124.85(3) . . . . ?
Se7 Re2 Se3 Re5 58.0(7) . . . . ?
Se6 Re2 Se3 Re5 -51.44(4) . . . . ?
Re1 Re2 Se3 Re5 72.23(3) . . . . ?
Re3 Re2 Se3 Re5 2.12(4) . . . . ?
Re6 Re2 Se3 Re5 71.63(4) . . . . ?
N2 Re2 Se4 Re6 143.8(2) . . . . ?
Se7 Re2 Se4 Re6 52.68(3) . . . . ?
Se6 Re2 Se4 Re6 -23.1(8) . . . . ?
Se3 Re2 Se4 Re6 -123.64(4) . . . . ?
Re1 Re2 Se4 Re6 -71.46(3) . . . . ?
Re5 Re2 Se4 Re6 -70.36(4) . . . . ?
Re3 Re2 Se4 Re6 0.02(4) . . . . ?
N2 Re2 Se4 Re1 -144.7(2) . . . . ?
Se7 Re2 Se4 Re1 124.14(4) . . . . ?
Se6 Re2 Se4 Re1 48.3(8) . . . . ?
Se3 Re2 Se4 Re1 -52.18(3) . . . . ?
Re5 Re2 Se4 Re1 1.10(4) . . . . ?
Re3 Re2 Se4 Re1 71.48(4) . . . . ?
Re6 Re2 Se4 Re1 71.46(3) . . . . ?
Se7 Re6 Se4 Re2 -52.60(4) . . . . ?
Se5 Re6 Se4 Re2 122.93(4) . . . . ?
P6 Re6 Se4 Re2 -151.07(7) . . . . ?
Se2 Re6 Se4 Re2 27.2(5) . . . . ?
Re1 Re6 Se4 Re2 71.42(3) . . . . ?
Re3 Re6 Se4 Re2 -0.02(4) . . . . ?
Re4 Re6 Se4 Re2 69.37(3) . . . . ?
Se7 Re6 Se4 Re1 -124.02(4) . . . . ?
Se5 Re6 Se4 Re1 51.51(4) . . . . ?
P6 Re6 Se4 Re1 137.51(7) . . . . ?
Se2 Re6 Se4 Re1 -44.2(5) . . . . ?
Re3 Re6 Se4 Re1 -71.44(3) . . . . ?
Re4 Re6 Se4 Re1 -2.05(4) . . . . ?
Re2 Re6 Se4 Re1 -71.42(3) . . . . ?
N1 Re1 Se4 Re2 144.94(19) . . . . ?
Se3 Re1 Se4 Re2 52.72(3) . . . . ?
Se8 Re1 Se4 Re2 -35.5(8) . . . . ?
Se5 Re1 Se4 Re2 -124.35(3) . . . . ?
Re6 Re1 Se4 Re2 -72.81(3) . . . . ?
Re5 Re1 Se4 Re2 -1.09(4) . . . . ?
Re4 Re1 Se4 Re2 -70.76(4) . . . . ?
N1 Re1 Se4 Re6 -142.25(19) . . . . ?
Se3 Re1 Se4 Re6 125.53(4) . . . . ?
Se8 Re1 Se4 Re6 37.3(8) . . . . ?
Se5 Re1 Se4 Re6 -51.54(3) . . . . ?
Re2 Re1 Se4 Re6 72.81(3) . . . . ?
Re5 Re1 Se4 Re6 71.72(3) . . . . ?
Re4 Re1 Se4 Re6 2.05(4) . . . . ?
Se2 Re4 Se5 Re1 -123.58(3) . . . . ?
Se1 Re4 Se5 Re1 -40.1(6) . . . . ?
Se8 Re4 Se5 Re1 52.56(3) . . . . ?
P4 Re4 Se5 Re1 143.85(8) . . . . ?
Re5 Re4 Se5 Re1 -0.64(4) . . . . ?
Re6 Re4 Se5 Re1 -71.30(2) . . . . ?
Re3 Re4 Se5 Re1 -70.12(3) . . . . ?
Se2 Re4 Se5 Re6 -52.28(3) . . . . ?
Se1 Re4 Se5 Re6 31.2(6) . . . . ?
Se8 Re4 Se5 Re6 123.86(3) . . . . ?
P4 Re4 Se5 Re6 -144.85(8) . . . . ?
Re1 Re4 Se5 Re6 71.30(2) . . . . ?
Re5 Re4 Se5 Re6 70.66(3) . . . . ?
Re3 Re4 Se5 Re6 1.18(4) . . . . ?
N1 Re1 Se5 Re4 -144.84(19) . . . . ?
Se3 Re1 Se5 Re4 18.4(10) . . . . ?
Se8 Re1 Se5 Re4 -52.89(3) . . . . ?
Se4 Re1 Se5 Re4 123.82(3) . . . . ?
Re2 Re1 Se5 Re4 70.22(4) . . . . ?
Re6 Re1 Se5 Re4 72.44(2) . . . . ?
Re5 Re1 Se5 Re4 0.64(4) . . . . ?
N1 Re1 Se5 Re6 142.72(19) . . . . ?
Se3 Re1 Se5 Re6 -54.0(9) . . . . ?
Se8 Re1 Se5 Re6 -125.33(3) . . . . ?
Se4 Re1 Se5 Re6 51.37(3) . . . . ?
Re2 Re1 Se5 Re6 -2.22(4) . . . . ?
Re5 Re1 Se5 Re6 -71.81(3) . . . . ?
Re4 Re1 Se5 Re6 -72.44(2) . . . . ?
Se7 Re6 Se5 Re4 -39.7(5) . . . . ?
Se4 Re6 Se5 Re4 -123.73(4) . . . . ?
P6 Re6 Se5 Re4 145.57(8) . . . . ?
Se2 Re6 Se5 Re4 51.59(3) . . . . ?
Re1 Re6 Se5 Re4 -72.08(3) . . . . ?
Re3 Re6 Se5 Re4 -1.18(4) . . . . ?
Re2 Re6 Se5 Re4 -69.91(3) . . . . ?
Se7 Re6 Se5 Re1 32.4(5) . . . . ?
Se4 Re6 Se5 Re1 -51.64(4) . . . . ?
P6 Re6 Se5 Re1 -142.34(8) . . . . ?
Se2 Re6 Se5 Re1 123.68(4) . . . . ?
Re3 Re6 Se5 Re1 70.90(3) . . . . ?
Re4 Re6 Se5 Re1 72.08(3) . . . . ?
Re2 Re6 Se5 Re1 2.17(4) . . . . ?
P3 Re3 Se6 Re5 -149.17(8) . . . . ?
Se7 Re3 Se6 Re5 122.87(4) . . . . ?
Se1 Re3 Se6 Re5 -52.32(3) . . . . ?
Se2 Re3 Se6 Re5 15.2(6) . . . . ?
Re2 Re3 Se6 Re5 71.36(3) . . . . ?
Re6 Re3 Se6 Re5 69.62(4) . . . . ?
Re4 Re3 Se6 Re5 0.47(4) . . . . ?
P3 Re3 Se6 Re2 139.46(8) . . . . ?
Se7 Re3 Se6 Re2 51.51(3) . . . . ?
Se1 Re3 Se6 Re2 -123.68(4) . . . . ?
Se2 Re3 Se6 Re2 -56.2(6) . . . . ?
Re6 Re3 Se6 Re2 -1.75(4) . . . . ?
Re4 Re3 Se6 Re2 -70.89(4) . . . . ?
Re5 Re3 Se6 Re2 -71.36(3) . . . . ?
P5 Re5 Se6 Re3 145.33(9) . . . . ?
Se1 Re5 Se6 Re3 52.08(4) . . . . ?
Se3 Re5 Se6 Re3 -123.21(4) . . . . ?
Se8 Re5 Se6 Re3 -33.0(5) . . . . ?
Re2 Re5 Se6 Re3 -71.60(3) . . . . ?
Re1 Re5 Se6 Re3 -69.47(3) . . . . ?
Re4 Re5 Se6 Re3 -0.48(4) . . . . ?
P5 Re5 Se6 Re2 -143.07(9) . . . . ?
Se1 Re5 Se6 Re2 123.68(4) . . . . ?
Se3 Re5 Se6 Re2 -51.61(4) . . . . ?
Se8 Re5 Se6 Re2 38.6(5) . . . . ?
Re1 Re5 Se6 Re2 2.13(4) . . . . ?
Re4 Re5 Se6 Re2 71.13(3) . . . . ?
Re3 Re5 Se6 Re2 71.60(3) . . . . ?
N2 Re2 Se6 Re3 -142.9(2) . . . . ?
Se4 Re2 Se6 Re3 24.0(8) . . . . ?
Se7 Re2 Se6 Re3 -51.73(3) . . . . ?
Se3 Re2 Se6 Re3 124.50(4) . . . . ?
Re1 Re2 Se6 Re3 70.75(4) . . . . ?
Re5 Re2 Se6 Re3 72.90(3) . . . . ?
Re6 Re2 Se6 Re3 1.74(4) . . . . ?
N2 Re2 Se6 Re5 144.2(2) . . . . ?
Se4 Re2 Se6 Re5 -48.9(8) . . . . ?
Se7 Re2 Se6 Re5 -124.63(3) . . . . ?
Se3 Re2 Se6 Re5 51.60(3) . . . . ?
Re1 Re2 Se6 Re5 -2.15(4) . . . . ?
Re3 Re2 Se6 Re5 -72.90(3) . . . . ?
Re6 Re2 Se6 Re5 -71.16(4) . . . . ?
N2 Re2 Se7 Re6 -144.6(2) . . . . ?
Se4 Re2 Se7 Re6 -52.71(3) . . . . ?
Se6 Re2 Se7 Re6 123.63(4) . . . . ?
Se3 Re2 Se7 Re6 14.2(7) . . . . ?
Re1 Re2 Se7 Re6 0.50(4) . . . . ?
Re5 Re2 Se7 Re6 70.22(3) . . . . ?
Re3 Re2 Se7 Re6 72.04(2) . . . . ?
N2 Re2 Se7 Re3 143.4(2) . . . . ?
Se4 Re2 Se7 Re3 -124.74(3) . . . . ?
Se6 Re2 Se7 Re3 51.60(3) . . . . ?
Se3 Re2 Se7 Re3 -57.8(7) . . . . ?
Re1 Re2 Se7 Re3 -71.53(3) . . . . ?
Re5 Re2 Se7 Re3 -1.82(4) . . . . ?
Re6 Re2 Se7 Re3 -72.04(3) . . . . ?
Se4 Re6 Se7 Re2 52.58(4) . . . . ?
Se5 Re6 Se7 Re2 -31.6(5) . . . . ?
P6 Re6 Se7 Re2 143.14(8) . . . . ?
Se2 Re6 Se7 Re2 -122.79(4) . . . . ?
Re1 Re6 Se7 Re2 -0.50(4) . . . . ?
Re3 Re6 Se7 Re2 -71.71(3) . . . . ?
Re4 Re6 Se7 Re2 -69.60(3) . . . . ?
Se4 Re6 Se7 Re3 124.29(4) . . . . ?
Se5 Re6 Se7 Re3 40.1(5) . . . . ?
P6 Re6 Se7 Re3 -145.16(8) . . . . ?
Se2 Re6 Se7 Re3 -51.08(4) . . . . ?
Re1 Re6 Se7 Re3 71.20(3) . . . . ?
Re4 Re6 Se7 Re3 2.10(4) . . . . ?
Re2 Re6 Se7 Re3 71.71(3) . . . . ?
P3 Re3 Se7 Re2 -145.40(8) . . . . ?
Se6 Re3 Se7 Re2 -51.81(3) . . . . ?
Se1 Re3 Se7 Re2 33.6(5) . . . . ?
Se2 Re3 Se7 Re2 123.92(3) . . . . ?
Re6 Re3 Se7 Re2 72.43(3) . . . . ?
Re4 Re3 Se7 Re2 70.34(3) . . . . ?
Re5 Re3 Se7 Re2 1.77(4) . . . . ?
P3 Re3 Se7 Re6 142.17(8) . . . . ?
Se6 Re3 Se7 Re6 -124.24(3) . . . . ?
Se1 Re3 Se7 Re6 -38.8(5) . . . . ?
Se2 Re3 Se7 Re6 51.49(3) . . . . ?
Re2 Re3 Se7 Re6 -72.43(3) . . . . ?
Re4 Re3 Se7 Re6 -2.09(4) . . . . ?
Re5 Re3 Se7 Re6 -70.66(3) . . . . ?
N1 Re1 Se8 Re4 143.19(19) . . . . ?
Se3 Re1 Se8 Re4 -124.59(4) . . . . ?
Se5 Re1 Se8 Re4 52.53(3) . . . . ?
Se4 Re1 Se8 Re4 -36.4(8) . . . . ?
Re2 Re1 Se8 Re4 -70.77(3) . . . . ?
Re6 Re1 Se8 Re4 -0.22(4) . . . . ?
Re5 Re1 Se8 Re4 -71.85(2) . . . . ?
N1 Re1 Se8 Re5 -144.95(19) . . . . ?
Se3 Re1 Se8 Re5 -52.74(3) . . . . ?
Se5 Re1 Se8 Re5 124.38(3) . . . . ?
Se4 Re1 Se8 Re5 35.5(8) . . . . ?
Re2 Re1 Se8 Re5 1.09(4) . . . . ?
Re6 Re1 Se8 Re5 71.64(3) . . . . ?
Re4 Re1 Se8 Re5 71.85(2) . . . . ?
Se2 Re4 Se8 Re1 24.8(6) . . . . ?
Se5 Re4 Se8 Re1 -52.78(3) . . . . ?
Se1 Re4 Se8 Re1 122.96(3) . . . . ?
P4 Re4 Se8 Re1 -144.62(8) . . . . ?
Re5 Re4 Se8 Re1 71.64(3) . . . . ?
Re6 Re4 Se8 Re1 0.21(3) . . . . ?
Re3 Re4 Se8 Re1 69.22(3) . . . . ?
Se2 Re4 Se8 Re5 -46.9(6) . . . . ?
Se5 Re4 Se8 Re5 -124.42(3) . . . . ?
Se1 Re4 Se8 Re5 51.32(3) . . . . ?
P4 Re4 Se8 Re5 143.74(8) . . . . ?
Re1 Re4 Se8 Re5 -71.64(3) . . . . ?
Re6 Re4 Se8 Re5 -71.43(3) . . . . ?
Re3 Re4 Se8 Re5 -2.41(4) . . . . ?
Se6 Re5 Se8 Re1 -38.0(5) . . . . ?
P5 Re5 Se8 Re1 143.59(9) . . . . ?
Se1 Re5 Se8 Re1 -123.10(4) . . . . ?
Se3 Re5 Se8 Re1 52.21(4) . . . . ?
Re2 Re5 Se8 Re1 -1.07(4) . . . . ?
Re4 Re5 Se8 Re1 -72.05(3) . . . . ?
Re3 Re5 Se8 Re1 -69.67(3) . . . . ?
Se6 Re5 Se8 Re4 34.0(5) . . . . ?
P5 Re5 Se8 Re4 -144.36(9) . . . . ?
Se1 Re5 Se8 Re4 -51.04(4) . . . . ?
Se3 Re5 Se8 Re4 124.26(4) . . . . ?
Re2 Re5 Se8 Re4 70.98(3) . . . . ?
Re1 Re5 Se8 Re4 72.05(3) . . . . ?
Re3 Re5 Se8 Re4 2.39(4) . . . . ?
Se3 Re1 N1 C10 51.6(4) . . . . ?
Se8 Re1 N1 C10 141.7(4) . . . . ?
Se5 Re1 N1 C10 -129.2(4) . . . . ?
Se4 Re1 N1 C10 -38.3(4) . . . . ?
Re2 Re1 N1 C10 5.5(5) . . . . ?
Re6 Re1 N1 C10 -84.0(4) . . . . ?
Re5 Re1 N1 C10 96.6(4) . . . . ?
Re4 Re1 N1 C10 -172.5(3) . . . . ?
Se3 Re1 N1 C19 -135.7(4) . . . . ?
Se8 Re1 N1 C19 -45.6(4) . . . . ?
Se5 Re1 N1 C19 43.4(4) . . . . ?
Se4 Re1 N1 C19 134.3(4) . . . . ?
Re2 Re1 N1 C19 178.2(3) . . . . ?
Re6 Re1 N1 C19 88.6(4) . . . . ?
Re5 Re1 N1 C19 -90.7(4) . . . . ?
Re4 Re1 N1 C19 0.1(5) . . . . ?
C19 N1 C10 C11 0.0 . . . . ?
Re1 N1 C10 C11 172.6(5) . . . . ?
N1 C10 C11 C12 0.0 . . . . ?
C10 C11 C12 C18 0.0 . . . . ?
C10 C11 C12 C13 -178.1(8) . . . . ?
C11 C12 C18 C19 0.0 . . . . ?
C13 C12 C18 C19 178.1(8) . . . . ?
C12 C18 C19 N1 0.0 . . . . ?
C10 N1 C19 C18 0.0 . . . . ?
Re1 N1 C19 C18 -172.7(5) . . . . ?
N21 Cd1 N11 C16 43.4(5) 1_545 . . . ?
N21 Cd1 N11 C16 150(3) 2_646 . . . ?
N11 Cd1 N11 C16 -131.2(5) 2_656 . . . ?
O201 Cd1 N11 C16 -44(2) 2_656 . . . ?
O201 Cd1 N11 C16 118.1(5) . . . . ?
N21 Cd1 N11 C15 -140.0(5) 1_545 . . . ?
N21 Cd1 N11 C15 -33(4) 2_646 . . . ?
N11 Cd1 N11 C15 45.3(4) 2_656 . . . ?
O201 Cd1 N11 C15 132(2) 2_656 . . . ?
O201 Cd1 N11 C15 -65.3(5) . . . . ?
C15 N11 C16 C17 0.0 . . . . ?
Cd1 N11 C16 C17 176.6(5) . . . . ?
N11 C16 C17 C13 0.0 . . . . ?
C16 C17 C13 C14 0.0 . . . . ?
C16 C17 C13 C12 -176.8(8) . . . . ?
C11 C12 C13 C14 -34.7(9) . . . . ?
C18 C12 C13 C14 147.2(5) . . . . ?
C11 C12 C13 C17 142.0(5) . . . . ?
C18 C12 C13 C17 -36.1(8) . . . . ?
C17 C13 C14 C15 0.0 . . . . ?
C12 C13 C14 C15 176.7(9) . . . . ?
C13 C14 C15 N11 0.0 . . . . ?
C16 N11 C15 C14 0.0 . . . . ?
Cd1 N11 C15 C14 -176.5(6) . . . . ?
Se4 Re2 N2 C20 36.7(5) . . . . ?
Se7 Re2 N2 C20 125.4(5) . . . . ?
Se6 Re2 N2 C20 -144.1(4) . . . . ?
Se3 Re2 N2 C20 -53.2(5) . . . . ?
Re1 Re2 N2 C20 -8.3(6) . . . . ?
Re5 Re2 N2 C20 -99.3(5) . . . . ?
Re3 Re2 N2 C20 170.3(4) . . . . ?
Re6 Re2 N2 C20 81.5(5) . . . . ?
Se4 Re2 N2 C29 -136.5(5) . . . . ?
Se7 Re2 N2 C29 -47.8(5) . . . . ?
Se6 Re2 N2 C29 42.7(5) . . . . ?
Se3 Re2 N2 C29 133.6(5) . . . . ?
Re1 Re2 N2 C29 178.5(4) . . . . ?
Re5 Re2 N2 C29 87.5(5) . . . . ?
Re3 Re2 N2 C29 -2.9(7) . . . . ?
Re6 Re2 N2 C29 -91.7(5) . . . . ?
C29 N2 C20 C21 0.0 . . . . ?
Re2 N2 C20 C21 -173.1(6) . . . . ?
N2 C20 C21 C22 0.0 . . . . ?
C20 C21 C22 C28 0.0 . . . . ?
C20 C21 C22 C23 169.2(10) . . . . ?
C21 C22 C28 C29 0.0 . . . . ?
C23 C22 C28 C29 -169.6(9) . . . . ?
C22 C28 C29 N2 0.0 . . . . ?
C20 N2 C29 C28 0.0 . . . . ?
Re2 N2 C29 C28 173.3(6) . . . . ?
C25 N21 C26 C27 0.0 . . . . ?
Cd1 N21 C26 C27 178.4(7) 1_565 . . . ?
N21 C26 C27 C23 0.0 . . . . ?
C26 C27 C23 C24 0.0 . . . . ?
C26 C27 C23 C22 -173.1(10) . . . . ?
C28 C22 C23 C24 135.4(7) . . . . ?
C21 C22 C23 C24 -34.1(12) . . . . ?
C28 C22 C23 C27 -51.8(10) . . . . ?
C21 C22 C23 C27 138.7(7) . . . . ?
C27 C23 C24 C25 0.0 . . . . ?
C22 C23 C24 C25 172.4(11) . . . . ?
C23 C24 C25 N21 0.0 . . . . ?
C26 N21 C25 C24 0.0 . . . . ?
Cd1 N21 C25 C24 -178.5(7) 1_565 . . . ?
Se7 Re3 P3 C320 76.2(5) . . . . ?
Se6 Re3 P3 C320 -14.1(5) . . . . ?
Se1 Re3 P3 C320 -103.7(5) . . . . ?
Se2 Re3 P3 C320 167.1(5) . . . . ?
Re2 Re3 P3 C320 35.0(5) . . . . ?
Re6 Re3 P3 C320 119.5(4) . . . . ?
Re4 Re3 P3 C320 -153.0(4) . . . . ?
Re5 Re3 P3 C320 -56.1(5) . . . . ?
Se7 Re3 P3 C310 -160.1(5) . . . . ?
Se6 Re3 P3 C310 109.6(5) . . . . ?
Se1 Re3 P3 C310 20.0(5) . . . . ?
Se2 Re3 P3 C310 -69.2(5) . . . . ?
Re2 Re3 P3 C310 158.7(5) . . . . ?
Re6 Re3 P3 C310 -116.7(5) . . . . ?
Re4 Re3 P3 C310 -29.3(5) . . . . ?
Re5 Re3 P3 C310 67.6(5) . . . . ?
Se7 Re3 P3 C330 -38.4(4) . . . . ?
Se6 Re3 P3 C330 -128.7(4) . . . . ?
Se1 Re3 P3 C330 141.7(4) . . . . ?
Se2 Re3 P3 C330 52.5(4) . . . . ?
Re2 Re3 P3 C330 -79.5(4) . . . . ?
Re6 Re3 P3 C330 5.0(4) . . . . ?
Re4 Re3 P3 C330 92.4(4) . . . . ?
Re5 Re3 P3 C330 -170.7(4) . . . . ?
C320 P3 C310 C315 60.4(11) . . . . ?
C330 P3 C310 C315 164.2(10) . . . . ?
Re3 P3 C310 C315 -66.6(11) . . . . ?
C320 P3 C310 C311 -116.6(9) . . . . ?
C330 P3 C310 C311 -12.8(10) . . . . ?
Re3 P3 C310 C311 116.5(8) . . . . ?
C315 C310 C311 C312 -1.9(17) . . . . ?
P3 C310 C311 C312 175.1(9) . . . . ?
C310 C311 C312 C313 5.0(19) . . . . ?
C311 C312 C313 C314 -5(2) . . . . ?
C312 C313 C314 C315 3(2) . . . . ?
C311 C310 C315 C314 -0.7(18) . . . . ?
P3 C310 C315 C314 -177.8(9) . . . . ?
C313 C314 C315 C310 0(2) . . . . ?
C310 P3 C320 C321 -19.4(12) . . . . ?
C330 P3 C320 C321 -126.2(10) . . . . ?
Re3 P3 C320 C321 108.5(9) . . . . ?
C310 P3 C320 C325 160.8(8) . . . . ?
C330 P3 C320 C325 54.0(9) . . . . ?
Re3 P3 C320 C325 -71.3(9) . . . . ?
C325 C320 C321 C322 -4.1(16) . . . . ?
P3 C320 C321 C322 176.1(8) . . . . ?
C320 C321 C322 C323 2.3(19) . . . . ?
C321 C322 C323 C324 1(2) . . . . ?
C322 C323 C324 C325 -3(2) . . . . ?
C323 C324 C325 C320 0.9(19) . . . . ?
C321 C320 C325 C324 2.7(17) . . . . ?
P3 C320 C325 C324 -177.6(10) . . . . ?
C320 P3 C330 C335 -137.1(10) . . . . ?
C310 P3 C330 C335 112.9(10) . . . . ?
Re3 P3 C330 C335 -14.7(11) . . . . ?
C320 P3 C330 C331 40.2(9) . . . . ?
C310 P3 C330 C331 -69.9(9) . . . . ?
Re3 P3 C330 C331 162.5(7) . . . . ?
C335 C330 C331 C332 -2.2(17) . . . . ?
P3 C330 C331 C332 -179.7(9) . . . . ?
C330 C331 C332 C333 3.5(18) . . . . ?
C331 C332 C333 C334 -2.2(18) . . . . ?
C332 C333 C334 C335 -0.3(19) . . . . ?
C333 C334 C335 C330 1.7(19) . . . . ?
C331 C330 C335 C334 -0.5(17) . . . . ?
P3 C330 C335 C334 176.7(9) . . . . ?
Se2 Re4 P4 C410 14.4(5) . . . . ?
Se5 Re4 P4 C410 104.6(5) . . . . ?
Se1 Re4 P4 C410 -75.1(5) . . . . ?
Se8 Re4 P4 C410 -166.4(5) . . . . ?
Re1 Re4 P4 C410 149.7(4) . . . . ?
Re5 Re4 P4 C410 -121.2(4) . . . . ?
Re6 Re4 P4 C410 60.3(5) . . . . ?
Re3 Re4 P4 C410 -30.6(5) . . . . ?
Se2 Re4 P4 C430 132.3(4) . . . . ?
Se5 Re4 P4 C430 -137.5(4) . . . . ?
Se1 Re4 P4 C430 42.8(4) . . . . ?
Se8 Re4 P4 C430 -48.5(4) . . . . ?
Re1 Re4 P4 C430 -92.4(4) . . . . ?
Re5 Re4 P4 C430 -3.3(4) . . . . ?
Re6 Re4 P4 C430 178.2(4) . . . . ?
Re3 Re4 P4 C430 87.3(4) . . . . ?
Se2 Re4 P4 C420 -107.6(4) . . . . ?
Se5 Re4 P4 C420 -17.4(4) . . . . ?
Se1 Re4 P4 C420 162.9(4) . . . . ?
Se8 Re4 P4 C420 71.6(4) . . . . ?
Re1 Re4 P4 C420 27.7(5) . . . . ?
Re5 Re4 P4 C420 116.8(4) . . . . ?
Re6 Re4 P4 C420 -61.7(5) . . . . ?
Re3 Re4 P4 C420 -152.6(4) . . . . ?
C430 P4 C410 C411 -69.3(11) . . . . ?
C420 P4 C410 C411 -178.8(10) . . . . ?
Re4 P4 C410 C411 57.4(11) . . . . ?
C430 P4 C410 C415 108.8(10) . . . . ?
C420 P4 C410 C415 -0.8(12) . . . . ?
Re4 P4 C410 C415 -124.5(9) . . . . ?
C415 C410 C411 C412 0.1(19) . . . . ?
P4 C410 C411 C412 178.2(11) . . . . ?
C410 C411 C412 C413 0(2) . . . . ?
C411 C412 C413 C414 2(2) . . . . ?
C412 C413 C414 C415 -4(2) . . . . ?
C413 C414 C415 C410 5(2) . . . . ?
C411 C410 C415 C414 -2.6(17) . . . . ?
P4 C410 C415 C414 179.3(10) . . . . ?
C410 P4 C420 C425 132.0(10) . . . . ?
C430 P4 C420 C425 24.2(11) . . . . ?
Re4 P4 C420 C425 -103.3(9) . . . . ?
C410 P4 C420 C421 -51.8(11) . . . . ?
C430 P4 C420 C421 -159.6(9) . . . . ?
Re4 P4 C420 C421 72.9(10) . . . . ?
C425 C420 C421 C422 0.1(18) . . . . ?
P4 C420 C421 C422 -176.0(9) . . . . ?
C420 C421 C422 C423 -3.2(18) . . . . ?
C421 C422 C423 C424 6(2) . . . . ?
C422 C423 C424 C425 -6(2) . . . . ?
C421 C420 C425 C424 0.5(19) . . . . ?
P4 C420 C425 C424 176.7(10) . . . . ?
C423 C424 C425 C420 2(2) . . . . ?
C410 P4 C430 C435 131.2(11) . . . . ?
C420 P4 C430 C435 -116.3(11) . . . . ?
Re4 P4 C430 C435 7.4(12) . . . . ?
C410 P4 C430 C431 -52.7(10) . . . . ?
C420 P4 C430 C431 59.8(10) . . . . ?
Re4 P4 C430 C431 -176.5(7) . . . . ?
C435 C430 C431 C432 -3.1(18) . . . . ?
P4 C430 C431 C432 -179.7(11) . . . . ?
C430 C431 C432 C433 6(2) . . . . ?
C431 C432 C433 C434 -6(2) . . . . ?
C432 C433 C434 C435 3(2) . . . . ?
C433 C434 C435 C430 -2(2) . . . . ?
C431 C430 C435 C434 1.1(18) . . . . ?
P4 C430 C435 C434 177.3(10) . . . . ?
Se6 Re5 P5 C530 74.3(5) . . . . ?
Se1 Re5 P5 C530 163.2(5) . . . . ?
Se3 Re5 P5 C530 -16.7(5) . . . . ?
Se8 Re5 P5 C530 -105.8(5) . . . . ?
Re2 Re5 P5 C530 30.1(5) . . . . ?
Re1 Re5 P5 C530 -58.6(5) . . . . ?
Re4 Re5 P5 C530 -152.8(5) . . . . ?
Re3 Re5 P5 C530 116.2(5) . . . . ?
Se6 Re5 P5 C520 -38.7(6) . . . . ?
Se1 Re5 P5 C520 50.3(6) . . . . ?
Se3 Re5 P5 C520 -129.7(6) . . . . ?
Se8 Re5 P5 C520 141.2(6) . . . . ?
Re2 Re5 P5 C520 -82.9(6) . . . . ?
Re1 Re5 P5 C520 -171.5(6) . . . . ?
Re4 Re5 P5 C520 94.2(6) . . . . ?
Re3 Re5 P5 C520 3.2(6) . . . . ?
Se6 Re5 P5 C510 -166.5(5) . . . . ?
Se1 Re5 P5 C510 -77.6(5) . . . . ?
Se3 Re5 P5 C510 102.5(5) . . . . ?
Se8 Re5 P5 C510 13.4(5) . . . . ?
Re2 Re5 P5 C510 149.3(5) . . . . ?
Re1 Re5 P5 C510 60.6(5) . . . . ?
Re4 Re5 P5 C510 -33.6(5) . . . . ?
Re3 Re5 P5 C510 -124.6(5) . . . . ?
C530 P5 C510 C511 -110.4(8) . . . . ?
C520 P5 C510 C511 -8.1(9) . . . . ?
Re5 P5 C510 C511 122.2(6) . . . . ?
C530 P5 C510 C515 66.2(8) . . . . ?
C520 P5 C510 C515 168.5(7) . . . . ?
Re5 P5 C510 C515 -61.2(6) . . . . ?
C515 C510 C511 C512 0.0 . . . . ?
P5 C510 C511 C512 176.5(8) . . . . ?
C510 C511 C512 C513 0.0 . . . . ?
C511 C512 C513 C514 0.0 . . . . ?
C512 C513 C514 C515 0.0 . . . . ?
C513 C514 C515 C510 0.0 . . . . ?
C511 C510 C515 C514 0.0 . . . . ?
P5 C510 C515 C514 -176.8(8) . . . . ?
C530 P5 C520 C521 27.3(11) . . . . ?
C510 P5 C520 C521 -77.6(10) . . . . ?
Re5 P5 C520 C521 151.4(8) . . . . ?
C530 P5 C520 C525 -146.8(10) . . . . ?
C510 P5 C520 C525 108.3(9) . . . . ?
Re5 P5 C520 C525 -22.7(11) . . . . ?
C525 C520 C521 C522 0.0 . . . . ?
P5 C520 C521 C522 -174.4(11) . . . . ?
C520 C521 C522 C523 0.0 . . . . ?
C521 C522 C523 C524 0.0 . . . . ?
C522 C523 C524 C525 0.0 . . . . ?
C523 C524 C525 C520 0.0 . . . . ?
C521 C520 C525 C524 0.0 . . . . ?
P5 C520 C525 C524 173.8(12) . . . . ?
C520 P5 C530 C535 -105.4(14) . . . . ?
C510 P5 C530 C535 6.0(15) . . . . ?
Re5 P5 C530 C535 132.5(13) . . . . ?
C520 P5 C530 C531 82.3(12) . . . . ?
C510 P5 C530 C531 -166.3(11) . . . . ?
Re5 P5 C530 C531 -39.8(12) . . . . ?
C535 C530 C531 C532 8(2) . . . . ?
P5 C530 C531 C532 -178.7(12) . . . . ?
C530 C531 C532 C533 -7(2) . . . . ?
C531 C532 C533 C534 7(3) . . . . ?
C532 C533 C534 C535 -8(3) . . . . ?
C531 C530 C535 C534 -9(2) . . . . ?
P5 C530 C535 C534 178.2(13) . . . . ?
C533 C534 C535 C530 10(3) . . . . ?
Se7 Re6 P6 C620 14.5(5) . . . . ?
Se4 Re6 P6 C620 103.0(4) . . . . ?
Se5 Re6 P6 C620 -165.9(5) . . . . ?
Se2 Re6 P6 C620 -76.8(4) . . . . ?
Re1 Re6 P6 C620 151.5(4) . . . . ?
Re3 Re6 P6 C620 -34.9(5) . . . . ?
Re4 Re6 P6 C620 -126.2(4) . . . . ?
Re2 Re6 P6 C620 64.7(5) . . . . ?
Se7 Re6 P6 C630 137.1(4) . . . . ?
Se4 Re6 P6 C630 -134.3(4) . . . . ?
Se5 Re6 P6 C630 -43.3(4) . . . . ?
Se2 Re6 P6 C630 45.8(4) . . . . ?
Re1 Re6 P6 C630 -85.8(4) . . . . ?
Re3 Re6 P6 C630 87.7(4) . . . . ?
Re4 Re6 P6 C630 -3.6(4) . . . . ?
Re2 Re6 P6 C630 -172.6(4) . . . . ?
Se7 Re6 P6 C610 -105.4(4) . . . . ?
Se4 Re6 P6 C610 -16.8(4) . . . . ?
Se5 Re6 P6 C610 74.2(4) . . . . ?
Se2 Re6 P6 C610 163.3(4) . . . . ?
Re1 Re6 P6 C610 31.7(4) . . . . ?
Re3 Re6 P6 C610 -154.8(4) . . . . ?
Re4 Re6 P6 C610 113.9(4) . . . . ?
Re2 Re6 P6 C610 -55.1(4) . . . . ?
C620 P6 C610 C611 -176.0(11) . . . . ?
C630 P6 C610 C611 73.4(12) . . . . ?
Re6 P6 C610 C611 -47.9(11) . . . . ?
C620 P6 C610 C615 -1.0(12) . . . . ?
C630 P6 C610 C615 -111.6(10) . . . . ?
Re6 P6 C610 C615 127.1(9) . . . . ?
C615 C610 C611 C612 5.8(19) . . . . ?
P6 C610 C611 C612 -179.3(10) . . . . ?
C610 C611 C612 C613 -10(2) . . . . ?
C611 C612 C613 C614 9(2) . . . . ?
C612 C613 C614 C615 -4(2) . . . . ?
C613 C614 C615 C610 0.5(18) . . . . ?
C611 C610 C615 C614 -1.2(17) . . . . ?
P6 C610 C615 C614 -176.2(9) . . . . ?
C630 P6 C620 C621 2.0(12) . . . . ?
C610 P6 C620 C621 -108.1(11) . . . . ?
Re6 P6 C620 C621 127.6(10) . . . . ?
C630 P6 C620 C625 -175.9(9) . . . . ?
C610 P6 C620 C625 74.0(11) . . . . ?
Re6 P6 C620 C625 -50.4(10) . . . . ?
C625 C620 C621 C622 -6.0(19) . . . . ?
P6 C620 C621 C622 176.0(9) . . . . ?
C620 C621 C622 C623 4.4(19) . . . . ?
C621 C622 C623 C624 -2(2) . . . . ?
C622 C623 C624 C625 2(2) . . . . ?
C623 C624 C625 C620 -3(2) . . . . ?
C621 C620 C625 C624 5.4(19) . . . . ?
P6 C620 C625 C624 -176.6(10) . . . . ?
C620 P6 C630 C631 -118.9(11) . . . . ?
C610 P6 C630 C631 -10.0(12) . . . . ?
Re6 P6 C630 C631 111.7(10) . . . . ?
C620 P6 C630 C635 63.1(11) . . . . ?
C610 P6 C630 C635 172.0(10) . . . . ?
Re6 P6 C630 C635 -66.3(11) . . . . ?
C635 C630 C631 C632 0(2) . . . . ?
P6 C630 C631 C632 -177.6(10) . . . . ?
C630 C631 C632 C633 3(2) . . . . ?
C631 C632 C633 C634 -3(2) . . . . ?
C632 C633 C634 C635 -1(2) . . . . ?
C631 C630 C635 C634 -3.6(19) . . . . ?
P6 C630 C635 C634 174.4(10) . . . . ?
C633 C634 C635 C630 4(2) . . . . ?
O203 N200 O201 Cd1 9.3(11) . . . . ?
O202 N200 O201 Cd1 -168.3(11) . . . . ?
N21 Cd1 O201 N200 169.7(11) 1_545 . . . ?
N21 Cd1 O201 N200 -98.3(10) 2_646 . . . ?
N11 Cd1 O201 N200 78.8(9) . . . . ?
N11 Cd1 O201 N200 -8.9(11) 2_656 . . . ?
O201 Cd1 O201 N200 -143(4) 2_656 . . . ?
